data_7131039
loop_
_publ_author_name
'Jin, Yujie'
'Sun, Jizeng'
'Zhang, Kang'
'Liu, Jiyong'
'W&#xf6;rle, Michael'
'Duttwyler, Simon'

_publ_section_title
;
 Palladium-catalyzed B7-11 penta-arylation of the {CB<sub>11</sub>}
 monocarborane cluster.
;
_journal_issue 1
_journal_name_full 'Chemical communications (Cambridge, England)'
_journal_page_first 67
_journal_page_last 70
_journal_paper_doi 10.1039/d2cc05422a
_journal_volume 59
_journal_year 2022
_chemical_formula_moiety 'C32 H27 B11 Br5 O2, 1.837(C3 H6 O), C8 H20 N'
_chemical_formula_sum 'C45.51 H58.03 B11 Br5 N O3.84'
_chemical_formula_weight 1198.89
_space_group_crystal_system triclinic
_space_group_IT_number 2
_space_group_name_Hall '-P 1'
_space_group_name_H-M_alt 'P -1'
_atom_sites_solution_hydrogens mixed
_atom_sites_solution_primary dual
_audit_creation_date 2022-09-09
_audit_creation_method
;
Olex2 1.5
(compiled 2022.04.07 svn.rca3783a0 for OlexSys, GUI svn.r6498)
;
_audit_update_record
;
2022-09-12 deposited with the CCDC.	2022-11-25 downloaded from the CCDC.
;
_cell_angle_alpha 67.0770(10)
_cell_angle_beta 74.7490(10)
_cell_angle_gamma 69.0300(10)
_cell_formula_units_Z 2
_cell_length_a 12.7612(3)
_cell_length_b 14.7509(3)
_cell_length_c 16.4625(4)
_cell_measurement_reflns_used 9056
_cell_measurement_temperature 170(2)
_cell_measurement_theta_max 27.86
_cell_measurement_theta_min 2.35
_cell_volume 2637.44(11)
_computing_cell_refinement 'SAINT V8.38A (Bruker, 2018)'
_computing_data_collection 'Bruker APEX2'
_computing_data_reduction 'SAINT V8.38A (Bruker, 2018)'
_computing_molecular_graphics OLEX2
_computing_publication_material OLEX2
_computing_structure_refinement 'SHELXL-97 (Sheldrick, 2008)'
_computing_structure_solution 'SHELXS-97 (Sheldrick, 2008)'
_diffrn_ambient_temperature 170.00
_diffrn_detector 'Bruker APEX2 area detector'
_diffrn_detector_area_resol_mean 8.33
_diffrn_detector_type 'CCD area detector'
_diffrn_measured_fraction_theta_full 0.999
_diffrn_measured_fraction_theta_max 0.997
_diffrn_measurement_device 'fixed chi three-circle diffractometer'
_diffrn_measurement_device_type 'Bruker APEX-II CCD'
_diffrn_measurement_method '\f and \w scans'
_diffrn_radiation_monochromator graphite
_diffrn_radiation_probe x-ray
_diffrn_radiation_type MoK\a
_diffrn_radiation_wavelength 0.71073
_diffrn_radiation_xray_symbol K-L~3~
_diffrn_reflns_av_R_equivalents 0.0588
_diffrn_reflns_av_unetI/netI 0.0559
_diffrn_reflns_Laue_measured_fraction_full 0.999
_diffrn_reflns_Laue_measured_fraction_max 0.997
_diffrn_reflns_limit_h_max 16
_diffrn_reflns_limit_h_min -16
_diffrn_reflns_limit_k_max 18
_diffrn_reflns_limit_k_min -19
_diffrn_reflns_limit_l_max 21
_diffrn_reflns_limit_l_min -21
_diffrn_reflns_number 55008
_diffrn_reflns_point_group_measured_fraction_full 0.999
_diffrn_reflns_point_group_measured_fraction_max 0.997
_diffrn_reflns_theta_full 25.242
_diffrn_reflns_theta_max 27.871
_diffrn_reflns_theta_min 2.345
_diffrn_source 'sealed tube'
_diffrn_source_current 1.4
_diffrn_source_power 0.07
_diffrn_source_voltage 50.0
_diffrn_standards_number 0
_exptl_absorpt_coefficient_mu 3.850
_exptl_absorpt_correction_T_max 0.7456
_exptl_absorpt_correction_T_min 0.4936
_exptl_absorpt_correction_type multi-scan
_exptl_absorpt_process_details
;
SADABS-2016/2 (Bruker,2016/2) was used for absorption correction.
wR2(int) was 0.0907 before and 0.0610 after correction.
The Ratio of minimum to maximum transmission is 0.6620.
The \l/2 correction factor is Not present.
;
_exptl_crystal_colour colourless
_exptl_crystal_colour_primary colourless
_exptl_crystal_density_diffrn 1.510
_exptl_crystal_description block
_exptl_crystal_F_000 1198
_exptl_crystal_size_max 0.29
_exptl_crystal_size_mid 0.23
_exptl_crystal_size_min 0.2
_refine_diff_density_max 2.412
_refine_diff_density_min -2.149
_refine_diff_density_rms 0.095
_refine_ls_extinction_method none
_refine_ls_goodness_of_fit_ref 1.037
_refine_ls_hydrogen_treatment mixed
_refine_ls_matrix_type full
_refine_ls_number_parameters 634
_refine_ls_number_reflns 12560
_refine_ls_number_restraints 14
_refine_ls_restrained_S_all 1.038
_refine_ls_R_factor_all 0.0654
_refine_ls_R_factor_gt 0.0513
_refine_ls_shift/su_max 0.001
_refine_ls_shift/su_mean 0.000
_refine_ls_structure_factor_coef Fsqd
_refine_ls_weighting_details 'w=1/[\s^2^(Fo^2^)+(0.0375P)^2^+6.9626P] where P=(Fo^2^+2Fc^2^)/3'
_refine_ls_weighting_scheme calc
_refine_ls_wR_factor_gt 0.1220
_refine_ls_wR_factor_ref 0.1298
_reflns_Friedel_coverage 0.000
_reflns_number_gt 10145
_reflns_number_total 12560
_reflns_threshold_expression 'I > 2\s(I)'
_cod_data_source_file d2cc05422a2.cif
_cod_data_source_block 191101_jyj_183_0m
_cod_depositor_comments 'Adding full bibliography for 7131036--7131040.cif.'
_cod_database_code 7131039
_shelx_shelxl_version_number 2018/3
_shelx_space_group_comment
;
The symmetry employed for this shelxl refinement is uniquely defined
by the following loop, which should always be used as a source of
symmetry information in preference to the above space-group names.
They are only intended as comments.
;
_shelx_estimated_absorpt_t_max 0.513
_shelx_estimated_absorpt_t_min 0.401
_olex2_refinement_description
;
1. Fixed Uiso
 At 1.2 times of:
  All B(H) groups, All C(H) groups, All C(H,H) groups
 At 1.5 times of:
  All C(H,H,H) groups, All C(H,H,H,H,H,H) groups
2. Restrained distances
 N1-C32 \\sim N1-C32A
 with sigma of 0.02
 N1-C34 \\sim N1-C34A
 with sigma of 0.02
 N1-C36 \\sim N1-C36A
 with sigma of 0.02
 N1-C38 \\sim N1-C38A
 with sigma of 0.02
 C37-C36 \\sim C37-C36A
 with sigma of 0.02
 C33-C32 \\sim C33-C32A
 with sigma of 0.02
 C35-C34 \\sim C35-C34A
 with sigma of 0.02
 C39-C38 \\sim C39-C38A
 with sigma of 0.02
3. Uiso/Uaniso restraints and constraints
C34 \\sim C34A: within 1.7A with sigma of 0.02 and sigma for terminal atoms of
0.084 within 1.7A
Uiso(O4) = Uiso(C1A) = Uiso(C1B) = Uiso(C1C) = Uiso(O5) = Uiso(C1D) = Uiso(C1E)
= Uiso(C1F)
4. Others
 Sof(H33D)=Sof(H33E)=Sof(H33F)=Sof(H35D)=Sof(H35E)=Sof(H35F)=Sof(H37D)=
 Sof(H37E)=Sof(H37F)=Sof(H39D)=Sof(H39E)=Sof(H39F)=Sof(C32A)=Sof(H32C)=
 Sof(H32D)=Sof(C34A)=Sof(H34C)=Sof(H34D)=Sof(C36A)=Sof(H36C)=Sof(H36D)=
 Sof(C38A)=Sof(H38C)=Sof(H38D)=1-FVAR(1)
 Sof(H33A)=Sof(H33B)=Sof(H33C)=Sof(H35A)=Sof(H35B)=Sof(H35C)=Sof(H37A)=
 Sof(H37B)=Sof(H37C)=Sof(H39A)=Sof(H39B)=Sof(H39C)=Sof(C32)=Sof(H32A)=Sof(H32B)=
 Sof(C34)=Sof(H34A)=Sof(H34B)=Sof(C36)=Sof(H36A)=Sof(H36B)=Sof(C38)=Sof(H38A)=
 Sof(H38B)=FVAR(1)
 Sof(O4)=Sof(C1A)=Sof(C1B)=Sof(H1BA)=Sof(H1BC)=Sof(H1BB)=Sof(C1C)=Sof(H1CA)=
 Sof(H1CB)=Sof(H1CC)=FVAR(2)
 Sof(O5)=Sof(C1D)=Sof(C1E)=Sof(H1EA)=Sof(H1EB)=Sof(H1EC)=Sof(C1F)=Sof(H1FA)=
 Sof(H1FB)=Sof(H1FC)=FVAR(3)
5.a Free rotating group:
 O5(C1D,C1E,C1F), O4(C1A,C1B,C1C)
5.b Secondary CH2 refined with riding coordinates:
 C32(H32A,H32B), C34(H34A,H34B), C36(H36A,H36B), C38(H38A,H38B), C32A(H32C,
 H32D), C34A(H34C,H34D), C36A(H36C,H36D), C38A(H38C,H38D)
5.c Aromatic/amide H refined with riding coordinates:
 C3(H3), C5(H5), C6(H6), C7(H7), C9(H9), C11(H11), C12(H12), C13(H13),
 C15(H15), C17(H17), C18(H18), C19(H19), C21(H21), C23(H23), C24(H24), C25(H25),
  C27(H27), C29(H29), C30(H30), C31(H31)
5.d Idealised Me refined as rotating group:
 C41(H41A,H41B,H41C), C42(H42A,H42B,H42C), C33(H33A,H33B,H33C), C33(H33D,H33E,
 H33F), C35(H35A,H35B,H35C), C35(H35D,H35E,H35F), C37(H37A,H37B,H37C), C37(H37D,
 H37E,H37F), C39(H39A,H39B,H39C), C39(H39D,H39E,H39F), C1E(H1EA,H1EB,H1EC),
 C1F(H1FA,H1FB,H1FC), C1B(H1BA,H1BC,H1BB), C1C(H1CA,H1CB,H1CC)
5.e Boron cage BH refined with riding coordinates:
 C1(H1A), B1(H1B), B2(H2), B3(H3A), B4(H4), B5(H5A)
;
_olex2_submission_special_instructions 'No special instructions were received'

loop_
_space_group_symop_operation_xyz
'x, y, z'
'-x, -y, -z'

loop_
_atom_site_label
_atom_site_type_symbol
_atom_site_fract_x
_atom_site_fract_y
_atom_site_fract_z
_atom_site_U_iso_or_equiv
_atom_site_adp_type
_atom_site_occupancy
_atom_site_site_symmetry_order
_atom_site_calc_flag
_atom_site_refinement_flags_posn
_atom_site_refinement_flags_adp
_atom_site_refinement_flags_occupancy
_atom_site_disorder_assembly
_atom_site_disorder_group
Br1 Br -0.31518(4) 0.75301(4) 0.93299(3) 0.06240(16) Uani 1 1 d . . . . .
Br2 Br 0.30760(5) 0.81319(4) 0.69704(4) 0.06281(15) Uani 1 1 d . . . . .
Br3 Br 0.61213(3) 0.51357(3) 0.59252(3) 0.03802(10) Uani 1 1 d . . . . .
Br4 Br 0.41521(4) -0.04318(3) 0.79788(4) 0.05124(13) Uani 1 1 d . . . . .
Br5 Br -0.36963(4) 0.39118(4) 1.03192(4) 0.07229(19) Uani 1 1 d . . . . .
O1 O 0.0705(2) 0.55374(18) 0.88291(16) 0.0271(5) Uani 1 1 d . . . . .
H1 H 0.050(4) 0.557(3) 0.928(3) 0.033(11) Uiso 1 1 d . . . . .
O2 O 0.0032(2) 0.41892(18) 0.95268(14) 0.0272(5) Uani 1 1 d . . . . .
C1 C 0.0921(3) 0.4450(2) 0.5909(2) 0.0242(6) Uani 1 1 d . . . . .
H1A H 0.102261 0.438892 0.523358 0.029 Uiso 1 1 calc R U . . .
C2 C -0.1694(3) 0.5996(2) 0.7483(2) 0.0221(6) Uani 1 1 d . . . . .
C3 C -0.1866(3) 0.6481(3) 0.8103(2) 0.0265(6) Uani 1 1 d . . . . .
H3 H -0.123337 0.648268 0.830411 0.032 Uiso 1 1 calc R U . . .
C4 C -0.2957(3) 0.6963(3) 0.8430(2) 0.0323(7) Uani 1 1 d . . . . .
C5 C -0.3898(3) 0.7005(3) 0.8149(3) 0.0468(11) Uani 1 1 d . . . . .
H5 H -0.463850 0.732620 0.838857 0.056 Uiso 1 1 calc R U . . .
C6 C -0.3732(3) 0.6564(4) 0.7503(5) 0.0666(17) Uani 1 1 d . . . . .
H6 H -0.436616 0.660169 0.727858 0.080 Uiso 1 1 calc R U . . .
C7 C -0.2650(3) 0.6068(3) 0.7182(3) 0.0458(11) Uani 1 1 d . . . . .
H7 H -0.255740 0.576737 0.674196 0.055 Uiso 1 1 calc R U . . .
C8 C 0.0835(3) 0.6802(2) 0.6739(2) 0.0231(6) Uani 1 1 d . . . . .
C9 C 0.1731(3) 0.6968(3) 0.6948(2) 0.0288(7) Uani 1 1 d . . . . .
H9 H 0.228754 0.639993 0.726131 0.035 Uiso 1 1 calc R U . . .
C10 C 0.1811(3) 0.7956(3) 0.6701(3) 0.0355(8) Uani 1 1 d . . . . .
C11 C 0.1028(4) 0.8807(3) 0.6257(3) 0.0414(9) Uani 1 1 d . . . . .
H11 H 0.110720 0.947548 0.608448 0.050 Uiso 1 1 calc R U . . .
C12 C 0.0120(4) 0.8661(3) 0.6068(3) 0.0412(9) Uani 1 1 d . . . . .
H12 H -0.044620 0.923826 0.577543 0.049 Uiso 1 1 calc R U . . .
C13 C 0.0027(3) 0.7677(3) 0.6300(2) 0.0313(7) Uani 1 1 d . . . . .
H13 H -0.060182 0.759584 0.615788 0.038 Uiso 1 1 calc R U . . .
C14 C 0.3135(3) 0.4466(2) 0.7386(2) 0.0216(6) Uani 1 1 d . . . . .
C15 C 0.3994(3) 0.4744(2) 0.6700(2) 0.0234(6) Uani 1 1 d . . . . .
H15 H 0.388872 0.495115 0.609694 0.028 Uiso 1 1 calc R U . . .
C16 C 0.4999(3) 0.4718(3) 0.6896(2) 0.0283(7) Uani 1 1 d . . . . .
C17 C 0.5206(3) 0.4411(3) 0.7757(2) 0.0344(8) Uani 1 1 d . . . . .
H17 H 0.589855 0.440118 0.787739 0.041 Uiso 1 1 calc R U . . .
C18 C 0.4369(3) 0.4118(3) 0.8439(2) 0.0376(8) Uani 1 1 d . . . . .
H18 H 0.449127 0.389355 0.904022 0.045 Uiso 1 1 calc R U . . .
C19 C 0.3351(3) 0.4145(3) 0.8259(2) 0.0305(7) Uani 1 1 d . . . . .
H19 H 0.278884 0.394166 0.874052 0.037 Uiso 1 1 calc R U . . .
C20 C 0.2008(3) 0.2340(2) 0.8295(2) 0.0226(6) Uani 1 1 d . . . . .
C21 C 0.2710(3) 0.1564(3) 0.7942(2) 0.0279(7) Uani 1 1 d . . . . .
H21 H 0.283936 0.170132 0.731591 0.033 Uiso 1 1 calc R U . . .
C22 C 0.3217(3) 0.0601(3) 0.8496(3) 0.0320(7) Uani 1 1 d . . . . .
C23 C 0.3057(3) 0.0357(3) 0.9409(3) 0.0394(9) Uani 1 1 d . . . . .
H23 H 0.341825 -0.030664 0.977863 0.047 Uiso 1 1 calc R U . . .
C24 C 0.2354(4) 0.1108(3) 0.9766(3) 0.0419(9) Uani 1 1 d . . . . .
H24 H 0.221965 0.095969 1.039416 0.050 Uiso 1 1 calc R U . . .
C25 C 0.1840(3) 0.2084(3) 0.9217(2) 0.0343(8) Uani 1 1 d . . . . .
H25 H 0.135974 0.258856 0.948017 0.041 Uiso 1 1 calc R U . . .
C26 C -0.0985(3) 0.3332(2) 0.8372(2) 0.0230(6) Uani 1 1 d . . . . .
C27 C -0.1817(3) 0.3774(3) 0.8960(2) 0.0281(7) Uani 1 1 d . . . . .
H27 H -0.184860 0.442428 0.896701 0.034 Uiso 1 1 calc R U . . .
C28 C -0.2595(3) 0.3275(3) 0.9533(3) 0.0349(8) Uani 1 1 d . . . . .
C29 C -0.2599(4) 0.2336(3) 0.9550(3) 0.0453(10) Uani 1 1 d . . . . .
H29 H -0.315421 0.201356 0.993737 0.054 Uiso 1 1 calc R U . . .
C30 C -0.1768(4) 0.1881(4) 0.8985(3) 0.0517(11) Uani 1 1 d . . . . .
H30 H -0.173564 0.122432 0.899207 0.062 Uiso 1 1 calc R U . . .
C31 C -0.0977(4) 0.2373(3) 0.8405(3) 0.0382(9) Uani 1 1 d . . . . .
H31 H -0.041498 0.204418 0.801964 0.046 Uiso 1 1 calc R U . . .
C43 C 0.0434(2) 0.4742(2) 0.88346(19) 0.0189(5) Uani 1 1 d . . . . .
B1 B -0.0380(3) 0.4534(3) 0.6541(2) 0.0229(7) Uani 1 1 d . . . . .
H1B H -0.114469 0.453439 0.632880 0.027 Uiso 1 1 calc R U . . .
B2 B 0.0174(3) 0.5603(3) 0.6059(2) 0.0229(7) Uani 1 1 d . . . . .
H2 H -0.022685 0.630618 0.552630 0.027 Uiso 1 1 calc R U . . .
B3 B 0.1656(3) 0.5137(3) 0.6037(2) 0.0223(7) Uani 1 1 d . . . . .
H3A H 0.223487 0.553702 0.548926 0.027 Uiso 1 1 calc R U . . .
B4 B 0.2028(3) 0.3786(3) 0.6497(2) 0.0218(7) Uani 1 1 d . . . . .
H4 H 0.285423 0.329510 0.625307 0.026 Uiso 1 1 calc R U . . .
B5 B 0.0766(3) 0.3416(3) 0.6809(2) 0.0231(7) Uani 1 1 d . . . . .
H5A H 0.075782 0.267656 0.677070 0.028 Uiso 1 1 calc R U . . .
B6 B -0.0117(3) 0.3912(3) 0.7668(2) 0.0206(6) Uani 1 1 d . . . . .
B7 B -0.0489(3) 0.5307(3) 0.7189(2) 0.0204(6) Uani 1 1 d . . . . .
B8 B 0.0803(3) 0.5685(3) 0.6866(2) 0.0191(6) Uani 1 1 d . . . . .
B9 B 0.1974(3) 0.4521(3) 0.7153(2) 0.0195(6) Uani 1 1 d . . . . .
B10 B 0.1402(3) 0.3427(3) 0.7642(2) 0.0197(6) Uani 1 1 d . . . . .
B11 B 0.0633(3) 0.4619(3) 0.7870(2) 0.0184(6) Uani 1 1 d . . . . .
O3 O 0.0574(4) 0.0219(3) 1.1854(3) 0.0842(13) Uani 1 1 d . . . . .
C40 C -0.0217(4) 0.0815(4) 1.1483(3) 0.0530(11) Uani 1 1 d . . . . .
C41 C -0.0389(5) 0.1931(4) 1.1132(4) 0.0719(16) Uani 1 1 d . . . . .
H41A H 0.022805 0.208583 1.125409 0.108 Uiso 1 1 calc R U . . .
H41B H -0.111486 0.227344 1.142048 0.108 Uiso 1 1 calc R U . . .
H41C H -0.039381 0.217689 1.048705 0.108 Uiso 1 1 calc R U . . .
C42 C -0.1045(6) 0.0414(6) 1.1327(6) 0.103(3) Uani 1 1 d . . . . .
H42A H -0.085600 0.038351 1.071987 0.154 Uiso 1 1 calc R U . . .
H42B H -0.181310 0.087124 1.140532 0.154 Uiso 1 1 calc R U . . .
H42C H -0.100862 -0.027694 1.175551 0.154 Uiso 1 1 calc R U . . .
N1 N 0.6931(3) 0.1500(2) 0.6689(2) 0.0393(7) Uani 1 1 d D . . . .
C33 C 0.5705(5) 0.1437(6) 0.8212(4) 0.0754(17) Uani 1 1 d D . . . .
H33A H 0.606691 0.187812 0.828815 0.113 Uiso 0.672(6) 1 calc R U P A 1
H33B H 0.611308 0.071464 0.848254 0.113 Uiso 0.672(6) 1 calc R U P A 1
H33C H 0.491570 0.157327 0.850306 0.113 Uiso 0.672(6) 1 calc R U P A 1
H33D H 0.562738 0.078756 0.824121 0.113 Uiso 0.328(6) 1 calc R U P A 2
H33E H 0.505718 0.200405 0.797019 0.113 Uiso 0.328(6) 1 calc R U P A 2
H33F H 0.572706 0.140988 0.881219 0.113 Uiso 0.328(6) 1 calc R U P A 2
C35 C 0.6184(7) 0.2702(5) 0.5246(4) 0.089(2) Uani 1 1 d D . . . .
H35A H 0.623095 0.273133 0.463287 0.133 Uiso 0.672(6) 1 calc R U P A 1
H35B H 0.655038 0.318393 0.524471 0.133 Uiso 0.672(6) 1 calc R U P A 1
H35C H 0.538660 0.288811 0.550958 0.133 Uiso 0.672(6) 1 calc R U P A 1
H35D H 0.587270 0.221732 0.518411 0.133 Uiso 0.328(6) 1 calc R U P A 2
H35E H 0.694110 0.265823 0.489611 0.133 Uiso 0.328(6) 1 calc R U P A 2
H35F H 0.568610 0.340168 0.502924 0.133 Uiso 0.328(6) 1 calc R U P A 2
C37 C 0.8614(4) 0.2259(4) 0.6153(4) 0.0624(13) Uani 1 1 d D . . . .
H37A H 0.854563 0.248818 0.551949 0.094 Uiso 0.672(6) 1 calc R U P A 1
H37B H 0.913820 0.156385 0.632213 0.094 Uiso 0.672(6) 1 calc R U P A 1
H37C H 0.890586 0.272854 0.625789 0.094 Uiso 0.672(6) 1 calc R U P A 1
H37D H 0.855083 0.236544 0.671716 0.094 Uiso 0.328(6) 1 calc R U P A 2
H37E H 0.814646 0.287271 0.575593 0.094 Uiso 0.328(6) 1 calc R U P A 2
H37F H 0.940777 0.213153 0.587032 0.094 Uiso 0.328(6) 1 calc R U P A 2
C39 C 0.7246(5) -0.0425(4) 0.7245(6) 0.113(3) Uani 1 1 d D . . . .
H39A H 0.705582 -0.042517 0.670591 0.169 Uiso 0.672(6) 1 calc R U P A 1
H39B H 0.656819 -0.038118 0.769459 0.169 Uiso 0.672(6) 1 calc R U P A 1
H39C H 0.783539 -0.106149 0.747989 0.169 Uiso 0.672(6) 1 calc R U P A 1
H39D H 0.738209 -0.089487 0.691594 0.169 Uiso 0.328(6) 1 calc R U P A 2
H39E H 0.676293 -0.063753 0.781378 0.169 Uiso 0.328(6) 1 calc R U P A 2
H39F H 0.797139 -0.044443 0.735856 0.169 Uiso 0.328(6) 1 calc R U P A 2
C32 C 0.5734(5) 0.1658(5) 0.7248(4) 0.0453(15) Uani 0.672(6) 1 d D . P A 1
H32A H 0.528307 0.237907 0.699280 0.054 Uiso 0.672(6) 1 calc R U P A 1
H32B H 0.535819 0.121205 0.718372 0.054 Uiso 0.672(6) 1 calc R U P A 1
C34 C 0.6730(6) 0.1712(5) 0.5744(4) 0.0466(15) Uani 0.672(6) 1 d D U P A 1
H34A H 0.747854 0.149277 0.539576 0.056 Uiso 0.672(6) 1 calc R U P A 1
H34B H 0.628841 0.125743 0.579042 0.056 Uiso 0.672(6) 1 calc R U P A 1
C36 C 0.7442(6) 0.2252(6) 0.6715(5) 0.0534(18) Uani 0.672(6) 1 d D . P A 1
H36A H 0.750883 0.210622 0.734225 0.064 Uiso 0.672(6) 1 calc R U P A 1
H36B H 0.691363 0.294990 0.650959 0.064 Uiso 0.672(6) 1 calc R U P A 1
C38 C 0.7653(6) 0.0437(5) 0.7034(6) 0.075(3) Uani 0.672(6) 1 d D . P A 1
H38A H 0.834532 0.035498 0.659163 0.090 Uiso 0.672(6) 1 calc R U P A 1
H38B H 0.789436 0.037742 0.758186 0.090 Uiso 0.672(6) 1 calc R U P A 1
C32A C 0.6796(10) 0.1608(10) 0.7613(7) 0.041(3) Uani 0.328(6) 1 d D . P A 2
H32C H 0.744798 0.110611 0.791636 0.050 Uiso 0.328(6) 1 calc R U P A 2
H32D H 0.681758 0.230472 0.752499 0.050 Uiso 0.328(6) 1 calc R U P A 2
C34A C 0.6257(12) 0.2467(9) 0.6101(8) 0.046(3) Uani 0.328(6) 1 d D U P A 2
H34C H 0.546603 0.256066 0.640925 0.056 Uiso 0.328(6) 1 calc R U P A 2
H34D H 0.650399 0.301958 0.612448 0.056 Uiso 0.328(6) 1 calc R U P A 2
C36A C 0.8216(9) 0.1357(9) 0.6326(8) 0.042(3) Uani 0.328(6) 1 d D . P A 2
H36C H 0.865919 0.075392 0.676132 0.050 Uiso 0.328(6) 1 calc R U P A 2
H36D H 0.838017 0.120124 0.576446 0.050 Uiso 0.328(6) 1 calc R U P A 2
C38A C 0.6706(11) 0.0576(8) 0.6741(8) 0.040(3) Uani 0.328(6) 1 d D . P A 2
H38C H 0.588278 0.067677 0.694763 0.047 Uiso 0.328(6) 1 calc R U P A 2
H38D H 0.683633 0.057832 0.612055 0.047 Uiso 0.328(6) 1 calc R U P A 2
O5 O 0.7853(10) -0.1575(11) 0.4669(10) 0.135(3) Uiso 0.500(12) 1 d G . P B -2
C1D C 0.6899(9) -0.1191(8) 0.4971(7) 0.135(3) Uiso 0.500(12) 1 d G . P B -2
C1E C 0.6650(16) -0.0456(14) 0.5474(13) 0.135(3) Uiso 0.500(12) 1 d G . P B -2
H1EA H 0.646022 -0.080329 0.611179 0.203 Uiso 0.500(12) 1 calc R U P B -2
H1EB H 0.600914 0.013994 0.526121 0.203 Uiso 0.500(12) 1 calc R U P B -2
H1EC H 0.731933 -0.022690 0.537460 0.203 Uiso 0.500(12) 1 calc R U P B -2
C1F C 0.5890(12) -0.1420(16) 0.4866(15) 0.135(3) Uiso 0.500(12) 1 d G . P B -2
H1FA H 0.518955 -0.096297 0.507634 0.203 Uiso 0.500(12) 1 calc R U P B -2
H1FB H 0.591659 -0.213624 0.521720 0.203 Uiso 0.500(12) 1 calc R U P B -2
H1FC H 0.590707 -0.130925 0.423630 0.203 Uiso 0.500(12) 1 calc R U P B -2
O4 O 0.7462(18) -0.1170(17) 0.4224(12) 0.135(3) Uiso 0.336(11) 1 d G . P C -1
C1A C 0.7020(13) -0.1001(12) 0.4916(11) 0.135(3) Uiso 0.336(11) 1 d G . P C -1
C1B C 0.5937(19) -0.126(2) 0.5423(17) 0.135(3) Uiso 0.336(11) 1 d G . P C -1
H1BA H 0.543523 -0.070137 0.564478 0.203 Uiso 0.336(11) 1 calc R U P C -1
H1BC H 0.611406 -0.189817 0.592625 0.203 Uiso 0.336(11) 1 calc R U P C -1
H1BB H 0.555928 -0.135425 0.502587 0.203 Uiso 0.336(11) 1 calc R U P C -1
C1C C 0.752(3) -0.052(2) 0.5321(18) 0.135(3) Uiso 0.336(11) 1 d G . P C -1
H1CA H 0.832677 -0.061327 0.508005 0.203 Uiso 0.336(11) 1 calc R U P C -1
H1CB H 0.743832 -0.084788 0.596924 0.203 Uiso 0.336(11) 1 calc R U P C -1
H1CC H 0.712246 0.021650 0.517546 0.203 Uiso 0.336(11) 1 calc R U P C -1

loop_
_atom_site_aniso_label
_atom_site_aniso_U_11
_atom_site_aniso_U_22
_atom_site_aniso_U_33
_atom_site_aniso_U_23
_atom_site_aniso_U_13
_atom_site_aniso_U_12
Br1 0.0659(3) 0.0640(3) 0.0360(2) -0.0283(2) -0.0094(2) 0.0203(2)
Br2 0.0628(3) 0.0612(3) 0.0880(4) -0.0246(3) -0.0191(3) -0.0387(3)
Br3 0.02692(17) 0.0583(2) 0.0386(2) -0.02198(18) 0.00671(14) -0.02471(17)
Br4 0.0405(2) 0.0313(2) 0.0790(3) -0.0283(2) -0.0050(2) 0.00172(16)
Br5 0.0502(3) 0.0519(3) 0.0787(4) -0.0173(3) 0.0396(3) -0.0130(2)
O1 0.0382(13) 0.0312(12) 0.0181(11) -0.0102(10) 0.0021(10) -0.0189(10)
O2 0.0373(13) 0.0279(11) 0.0180(10) -0.0079(9) 0.0022(9) -0.0151(10)
C1 0.0282(15) 0.0285(16) 0.0195(14) -0.0093(12) -0.0047(12) -0.0098(13)
C2 0.0210(14) 0.0186(13) 0.0258(15) -0.0043(12) -0.0042(12) -0.0072(11)
C3 0.0247(15) 0.0274(16) 0.0237(15) -0.0075(13) -0.0050(12) -0.0030(13)
C4 0.0325(18) 0.0213(15) 0.0299(17) -0.0053(13) 0.0029(14) -0.0014(13)
C5 0.0215(17) 0.0271(18) 0.086(3) -0.023(2) 0.0039(18) -0.0033(14)
C6 0.0234(19) 0.057(3) 0.146(5) -0.065(3) -0.026(3) 0.0039(19)
C7 0.0282(18) 0.041(2) 0.084(3) -0.038(2) -0.023(2) 0.0034(16)
C8 0.0243(15) 0.0259(15) 0.0193(14) -0.0076(12) 0.0005(11) -0.0099(12)
C9 0.0304(17) 0.0271(16) 0.0311(17) -0.0088(14) -0.0056(13) -0.0107(13)
C10 0.039(2) 0.0358(19) 0.039(2) -0.0143(16) -0.0013(16) -0.0205(16)
C11 0.056(2) 0.0254(17) 0.046(2) -0.0106(16) -0.0050(19) -0.0183(17)
C12 0.048(2) 0.0240(17) 0.048(2) -0.0073(16) -0.0151(18) -0.0052(16)
C13 0.0329(18) 0.0268(16) 0.0340(18) -0.0083(14) -0.0089(14) -0.0073(14)
C14 0.0204(14) 0.0235(14) 0.0221(14) -0.0088(12) -0.0028(11) -0.0064(12)
C15 0.0222(14) 0.0283(15) 0.0232(15) -0.0114(13) -0.0013(12) -0.0096(12)
C16 0.0234(15) 0.0374(18) 0.0307(17) -0.0180(15) 0.0029(13) -0.0137(14)
C17 0.0238(16) 0.051(2) 0.0373(19) -0.0194(17) -0.0081(14) -0.0131(15)
C18 0.0315(18) 0.058(2) 0.0266(17) -0.0134(17) -0.0084(14) -0.0137(17)
C19 0.0233(15) 0.043(2) 0.0223(15) -0.0090(14) -0.0008(12) -0.0098(14)
C20 0.0210(14) 0.0219(14) 0.0246(15) -0.0064(12) -0.0039(11) -0.0066(12)
C21 0.0263(16) 0.0265(16) 0.0302(17) -0.0108(13) -0.0039(13) -0.0052(13)
C22 0.0240(16) 0.0226(15) 0.050(2) -0.0160(15) -0.0061(15) -0.0028(13)
C23 0.044(2) 0.0226(16) 0.046(2) -0.0011(16) -0.0188(18) -0.0053(15)
C24 0.060(3) 0.0287(18) 0.0296(18) -0.0016(15) -0.0125(17) -0.0082(17)
C25 0.041(2) 0.0259(17) 0.0262(17) -0.0058(14) -0.0044(14) -0.0015(15)
C26 0.0217(14) 0.0251(15) 0.0229(14) -0.0041(12) -0.0049(12) -0.0103(12)
C27 0.0224(15) 0.0228(15) 0.0325(17) -0.0029(13) -0.0013(13) -0.0077(12)
C28 0.0240(16) 0.0358(19) 0.0357(19) -0.0030(15) -0.0005(14) -0.0103(14)
C29 0.044(2) 0.050(2) 0.043(2) -0.0054(19) 0.0034(18) -0.034(2)
C30 0.072(3) 0.050(2) 0.048(2) -0.017(2) 0.008(2) -0.045(2)
C31 0.053(2) 0.0361(19) 0.0337(19) -0.0151(16) 0.0046(17) -0.0251(18)
C43 0.0164(13) 0.0205(13) 0.0187(13) -0.0064(11) -0.0027(10) -0.0039(11)
B1 0.0244(16) 0.0233(16) 0.0227(16) -0.0066(13) -0.0066(13) -0.0077(13)
B2 0.0261(17) 0.0248(17) 0.0178(15) -0.0055(13) -0.0053(13) -0.0075(14)
B3 0.0236(16) 0.0271(17) 0.0176(15) -0.0073(13) -0.0005(12) -0.0107(14)
B4 0.0228(16) 0.0252(16) 0.0183(15) -0.0091(13) -0.0012(12) -0.0071(13)
B5 0.0260(17) 0.0245(17) 0.0209(16) -0.0091(14) -0.0037(13) -0.0075(14)
B6 0.0200(15) 0.0230(16) 0.0215(16) -0.0089(13) -0.0032(12) -0.0074(13)
B7 0.0211(15) 0.0215(16) 0.0196(15) -0.0050(13) -0.0043(12) -0.0081(13)
B8 0.0206(15) 0.0209(15) 0.0146(14) -0.0037(12) -0.0029(12) -0.0069(13)
B9 0.0183(15) 0.0234(16) 0.0166(15) -0.0068(13) -0.0003(12) -0.0071(13)
B10 0.0199(15) 0.0217(16) 0.0173(15) -0.0068(13) -0.0010(12) -0.0067(13)
B11 0.0187(15) 0.0210(15) 0.0158(14) -0.0062(12) -0.0006(11) -0.0071(12)
O3 0.091(3) 0.073(3) 0.096(3) -0.022(2) -0.052(3) -0.011(2)
C40 0.048(3) 0.064(3) 0.046(2) -0.018(2) -0.006(2) -0.015(2)
C41 0.069(4) 0.065(3) 0.067(3) -0.014(3) 0.009(3) -0.024(3)
C42 0.068(4) 0.088(5) 0.163(8) -0.038(5) -0.044(5) -0.017(4)
N1 0.0383(17) 0.0326(16) 0.0388(17) -0.0039(14) -0.0057(14) -0.0094(14)
C33 0.060(3) 0.118(5) 0.051(3) -0.029(3) 0.008(2) -0.038(3)
C35 0.132(6) 0.089(5) 0.051(3) 0.013(3) -0.040(4) -0.060(5)
C37 0.057(3) 0.065(3) 0.058(3) -0.005(2) 0.000(2) -0.032(3)
C39 0.055(3) 0.030(3) 0.202(9) 0.002(4) 0.004(4) -0.012(2)
C32 0.039(3) 0.047(4) 0.044(3) -0.010(3) -0.008(3) -0.011(3)
C34 0.053(4) 0.043(3) 0.045(3) -0.015(3) -0.003(3) -0.016(3)
C36 0.056(4) 0.069(5) 0.044(4) -0.012(3) -0.009(3) -0.035(4)
C38 0.044(4) 0.043(4) 0.085(6) 0.022(4) -0.007(4) 0.001(3)
C32A 0.048(7) 0.044(7) 0.037(6) -0.017(5) -0.003(5) -0.016(6)
C34A 0.052(7) 0.029(6) 0.048(7) 0.007(5) -0.023(6) -0.009(5)
C36A 0.042(7) 0.039(6) 0.036(6) -0.004(5) -0.006(5) -0.010(5)
C38A 0.051(7) 0.029(6) 0.041(6) -0.006(5) -0.008(5) -0.019(5)

loop_
_atom_type_symbol
_atom_type_description
_atom_type_scat_dispersion_real
_atom_type_scat_dispersion_imag
_atom_type_scat_source
C C 0.0033 0.0016 'International Tables Vol C Tables 4.2.6.8 and 6.1.1.4'
H H 0.0000 0.0000 'International Tables Vol C Tables 4.2.6.8 and 6.1.1.4'
B B 0.0013 0.0007 'International Tables Vol C Tables 4.2.6.8 and 6.1.1.4'
Br Br -0.2901 2.4595 'International Tables Vol C Tables 4.2.6.8 and 6.1.1.4'
N N 0.0061 0.0033 'International Tables Vol C Tables 4.2.6.8 and 6.1.1.4'
O O 0.0106 0.0060 'International Tables Vol C Tables 4.2.6.8 and 6.1.1.4'

loop_
_geom_angle_atom_site_label_1
_geom_angle_atom_site_label_2
_geom_angle_atom_site_label_3
_geom_angle
_geom_angle_site_symmetry_1
_geom_angle_site_symmetry_3
_geom_angle_publ_flag
C43 O1 H1 105(3) . . ?
B1 C1 H1A 117.9 . . ?
B1 C1 B2 62.7(2) . . ?
B1 C1 B3 114.1(2) . . ?
B2 C1 H1A 118.1 . . ?
B3 C1 H1A 118.2 . . ?
B3 C1 B2 62.2(2) . . ?
B4 C1 H1A 117.8 . . ?
B4 C1 B1 114.5(2) . . ?
B4 C1 B2 114.2(2) . . ?
B4 C1 B3 62.5(2) . . ?
B5 C1 H1A 117.8 . . ?
B5 C1 B1 62.5(2) . . ?
B5 C1 B2 114.3(2) . . ?
B5 C1 B3 114.4(2) . . ?
B5 C1 B4 62.9(2) . . ?
C3 C2 B7 122.5(3) . . ?
C7 C2 C3 117.0(3) . . ?
C7 C2 B7 120.3(3) . . ?
C2 C3 H3 119.8 . . ?
C4 C3 C2 120.4(3) . . ?
C4 C3 H3 119.8 . . ?
C3 C4 Br1 118.8(3) . . ?
C5 C4 Br1 118.9(3) . . ?
C5 C4 C3 122.2(4) . . ?
C4 C5 H5 121.1 . . ?
C4 C5 C6 117.8(3) . . ?
C6 C5 H5 121.1 . . ?
C5 C6 H6 119.8 . . ?
C7 C6 C5 120.5(4) . . ?
C7 C6 H6 119.8 . . ?
C2 C7 H7 119.0 . . ?
C6 C7 C2 122.0(4) . . ?
C6 C7 H7 119.0 . . ?
C9 C8 C13 116.7(3) . . ?
C9 C8 B8 122.5(3) . . ?
C13 C8 B8 120.3(3) . . ?
C8 C9 H9 119.8 . . ?
C10 C9 C8 120.4(3) . . ?
C10 C9 H9 119.8 . . ?
C9 C10 Br2 118.6(3) . . ?
C11 C10 Br2 119.0(3) . . ?
C11 C10 C9 122.5(3) . . ?
C10 C11 H11 121.0 . . ?
C10 C11 C12 117.9(3) . . ?
C12 C11 H11 121.0 . . ?
C11 C12 H12 119.7 . . ?
C11 C12 C13 120.7(4) . . ?
C13 C12 H12 119.7 . . ?
C8 C13 H13 119.1 . . ?
C12 C13 C8 121.8(3) . . ?
C12 C13 H13 119.1 . . ?
C15 C14 B9 119.9(3) . . ?
C19 C14 C15 117.1(3) . . ?
C19 C14 B9 123.0(3) . . ?
C14 C15 H15 119.8 . . ?
C16 C15 C14 120.3(3) . . ?
C16 C15 H15 119.8 . . ?
C15 C16 Br3 118.0(2) . . ?
C17 C16 Br3 119.5(2) . . ?
C17 C16 C15 122.4(3) . . ?
C16 C17 H17 121.2 . . ?
C16 C17 C18 117.6(3) . . ?
C18 C17 H17 121.2 . . ?
C17 C18 H18 119.5 . . ?
C17 C18 C19 121.0(3) . . ?
C19 C18 H18 119.5 . . ?
C14 C19 H19 119.3 . . ?
C18 C19 C14 121.5(3) . . ?
C18 C19 H19 119.3 . . ?
C21 C20 B10 119.3(3) . . ?
C25 C20 C21 116.8(3) . . ?
C25 C20 B10 123.9(3) . . ?
C20 C21 H21 119.7 . . ?
C22 C21 C20 120.6(3) . . ?
C22 C21 H21 119.7 . . ?
C21 C22 Br4 118.8(3) . . ?
C23 C22 Br4 118.9(3) . . ?
C23 C22 C21 122.3(3) . . ?
C22 C23 H23 121.1 . . ?
C24 C23 C22 117.7(3) . . ?
C24 C23 H23 121.1 . . ?
C23 C24 H24 119.7 . . ?
C23 C24 C25 120.7(4) . . ?
C25 C24 H24 119.7 . . ?
C20 C25 C24 121.9(3) . . ?
C20 C25 H25 119.0 . . ?
C24 C25 H25 119.0 . . ?
C27 C26 B6 121.9(3) . . ?
C31 C26 C27 116.8(3) . . ?
C31 C26 B6 121.3(3) . . ?
C26 C27 H27 119.7 . . ?
C28 C27 C26 120.6(3) . . ?
C28 C27 H27 119.7 . . ?
C27 C28 Br5 118.5(3) . . ?
C29 C28 Br5 119.0(3) . . ?
C29 C28 C27 122.4(4) . . ?
C28 C29 H29 121.2 . . ?
C28 C29 C30 117.6(3) . . ?
C30 C29 H29 121.2 . . ?
C29 C30 H30 119.7 . . ?
C29 C30 C31 120.7(4) . . ?
C31 C30 H30 119.7 . . ?
C26 C31 C30 121.9(4) . . ?
C26 C31 H31 119.1 . . ?
C30 C31 H31 119.1 . . ?
O1 C43 B11 114.6(2) . . ?
O2 C43 O1 120.7(3) . . ?
O2 C43 B11 124.6(3) . . ?
C1 B1 H1B 124.6 . . ?
C1 B1 B2 58.7(2) . . ?
C1 B1 B5 58.5(2) . . ?
C1 B1 B6 105.7(2) . . ?
C1 B1 B7 105.4(2) . . ?
B2 B1 H1B 121.5 . . ?
B2 B1 B6 109.0(2) . . ?
B2 B1 B7 59.96(19) . . ?
B5 B1 H1B 121.4 . . ?
B5 B1 B2 107.8(2) . . ?
B5 B1 B6 60.46(19) . . ?
B5 B1 B7 109.1(2) . . ?
B6 B1 H1B 121.3 . . ?
B6 B1 B7 61.24(19) . . ?
B7 B1 H1B 121.6 . . ?
C1 B2 B1 58.6(2) . . ?
C1 B2 H2 124.3 . . ?
C1 B2 B3 58.85(19) . . ?
C1 B2 B7 105.8(2) . . ?
C1 B2 B8 105.8(2) . . ?
B1 B2 H2 121.2 . . ?
B1 B2 B7 60.57(19) . . ?
B1 B2 B8 109.3(2) . . ?
B3 B2 B1 108.0(2) . . ?
B3 B2 H2 121.5 . . ?
B3 B2 B7 108.8(2) . . ?
B3 B2 B8 60.07(19) . . ?
B7 B2 H2 121.4 . . ?
B7 B2 B8 61.05(19) . . ?
B8 B2 H2 121.4 . . ?
C1 B3 B2 58.91(19) . . ?
C1 B3 H3A 124.4 . . ?
C1 B3 B4 58.60(19) . . ?
C1 B3 B8 106.2(2) . . ?
C1 B3 B9 105.6(2) . . ?
B2 B3 H3A 121.1 . . ?
B2 B3 B4 108.2(2) . . ?
B2 B3 B8 60.59(19) . . ?
B2 B3 B9 109.3(2) . . ?
B4 B3 H3A 121.3 . . ?
B4 B3 B8 109.6(2) . . ?
B4 B3 B9 60.20(19) . . ?
B8 B3 H3A 120.9 . . ?
B8 B3 B9 61.39(19) . . ?
B9 B3 H3A 121.5 . . ?
C1 B4 B3 58.94(19) . . ?
C1 B4 H4 124.4 . . ?
C1 B4 B5 58.38(19) . . ?
C1 B4 B9 106.1(2) . . ?
C1 B4 B10 105.4(2) . . ?
B3 B4 H4 121.2 . . ?
B3 B4 B5 107.8(2) . . ?
B3 B4 B9 60.59(19) . . ?
B3 B4 B10 109.2(2) . . ?
B5 B4 H4 121.8 . . ?
B5 B4 B9 108.8(2) . . ?
B5 B4 B10 59.85(19) . . ?
B9 B4 H4 121.2 . . ?
B9 B4 B10 61.25(19) . . ?
B10 B4 H4 121.6 . . ?
C1 B5 B1 59.1(2) . . ?
C1 B5 B4 58.67(19) . . ?
C1 B5 H5A 124.1 . . ?
C1 B5 B6 106.1(2) . . ?
C1 B5 B10 106.2(2) . . ?
B1 B5 B4 108.2(2) . . ?
B1 B5 H5A 121.2 . . ?
B1 B5 B6 60.4(2) . . ?
B1 B5 B10 109.4(2) . . ?
B4 B5 H5A 121.3 . . ?
B4 B5 B6 109.1(2) . . ?
B4 B5 B10 60.64(19) . . ?
B6 B5 H5A 121.4 . . ?
B10 B5 H5A 121.2 . . ?
B10 B5 B6 60.97(19) . . ?
C26 B6 B1 118.5(2) . . ?
C26 B6 B5 120.0(3) . . ?
C26 B6 B7 122.2(3) . . ?
C26 B6 B10 123.9(3) . . ?
C26 B6 B11 126.7(3) . . ?
B1 B6 B5 59.16(19) . . ?
B1 B6 B7 59.62(19) . . ?
B1 B6 B10 107.1(2) . . ?
B1 B6 B11 106.6(2) . . ?
B5 B6 B7 106.8(2) . . ?
B5 B6 B10 59.30(19) . . ?
B5 B6 B11 106.4(2) . . ?
B10 B6 B7 108.1(2) . . ?
B10 B6 B11 60.18(18) . . ?
B11 B6 B7 59.63(18) . . ?
C2 B7 B1 119.6(3) . . ?
C2 B7 B2 121.8(3) . . ?
C2 B7 B6 120.7(2) . . ?
C2 B7 B8 124.2(3) . . ?
C2 B7 B11 124.8(3) . . ?
B1 B7 B6 59.14(19) . . ?
B1 B7 B8 107.3(2) . . ?
B1 B7 B11 106.4(2) . . ?
B2 B7 B1 59.48(19) . . ?
B2 B7 B6 106.9(2) . . ?
B2 B7 B8 59.56(19) . . ?
B2 B7 B11 106.8(2) . . ?
B8 B7 B6 108.3(2) . . ?
B11 B7 B6 59.83(18) . . ?
B11 B7 B8 60.16(18) . . ?
C8 B8 B2 116.0(2) . . ?
C8 B8 B3 116.4(2) . . ?
C8 B8 B7 123.6(3) . . ?
C8 B8 B9 124.6(2) . . ?
C8 B8 B11 130.6(2) . . ?
B2 B8 B7 59.39(19) . . ?
B2 B8 B9 107.0(2) . . ?
B2 B8 B11 106.3(2) . . ?
B3 B8 B2 59.33(19) . . ?
B3 B8 B7 106.9(2) . . ?
B3 B8 B9 59.66(19) . . ?
B3 B8 B11 106.3(2) . . ?
B7 B8 B9 107.6(2) . . ?
B7 B8 B11 59.75(18) . . ?
B11 B8 B9 59.37(18) . . ?
C14 B9 B3 120.6(2) . . ?
C14 B9 B4 118.2(2) . . ?
C14 B9 B8 124.6(3) . . ?
C14 B9 B10 121.2(3) . . ?
C14 B9 B11 126.4(2) . . ?
B3 B9 B8 58.95(19) . . ?
B3 B9 B10 106.9(2) . . ?
B3 B9 B11 106.3(2) . . ?
B4 B9 B3 59.22(19) . . ?
B4 B9 B8 106.8(2) . . ?
B4 B9 B10 59.62(18) . . ?
B4 B9 B11 106.9(2) . . ?
B8 B9 B10 108.3(2) . . ?
B11 B9 B8 60.12(18) . . ?
B11 B9 B10 60.11(18) . . ?
C20 B10 B4 117.8(3) . . ?
C20 B10 B5 116.8(3) . . ?
C20 B10 B6 122.8(2) . . ?
C20 B10 B9 124.5(3) . . ?
C20 B10 B11 129.3(3) . . ?
B4 B10 B6 107.3(2) . . ?
B4 B10 B9 59.13(18) . . ?
B4 B10 B11 105.9(2) . . ?
B5 B10 B4 59.51(19) . . ?
B5 B10 B6 59.74(19) . . ?
B5 B10 B9 106.9(2) . . ?
B5 B10 B11 106.6(2) . . ?
B6 B10 B9 107.8(2) . . ?
B6 B10 B11 59.97(18) . . ?
B11 B10 B9 59.36(18) . . ?
C43 B11 B6 120.7(2) . . ?
C43 B11 B7 118.6(2) . . ?
C43 B11 B8 120.1(2) . . ?
C43 B11 B9 123.2(2) . . ?
C43 B11 B10 123.7(2) . . ?
B6 B11 B8 108.8(2) . . ?
B6 B11 B10 59.86(18) . . ?
B7 B11 B6 60.54(19) . . ?
B7 B11 B8 60.10(18) . . ?
B7 B11 B10 108.6(2) . . ?
B8 B11 B10 108.9(2) . . ?
B9 B11 B6 108.7(2) . . ?
B9 B11 B7 108.7(2) . . ?
B9 B11 B8 60.51(18) . . ?
B9 B11 B10 60.53(18) . . ?
O3 C40 C41 122.9(5) . . ?
O3 C40 C42 119.2(5) . . ?
C41 C40 C42 117.8(5) . . ?
C40 C41 H41A 109.5 . . ?
C40 C41 H41B 109.5 . . ?
C40 C41 H41C 109.5 . . ?
H41A C41 H41B 109.5 . . ?
H41A C41 H41C 109.5 . . ?
H41B C41 H41C 109.5 . . ?
C40 C42 H42A 109.5 . . ?
C40 C42 H42B 109.5 . . ?
C40 C42 H42C 109.5 . . ?
H42A C42 H42B 109.5 . . ?
H42A C42 H42C 109.5 . . ?
H42B C42 H42C 109.5 . . ?
C34 N1 C32 105.2(4) . . ?
C36 N1 C32 107.8(4) . . ?
C36 N1 C34 111.9(4) . . ?
C38 N1 C32 111.2(4) . . ?
C38 N1 C34 109.6(5) . . ?
C38 N1 C36 111.0(5) . . ?
C32A N1 C36A 104.3(7) . . ?
C34A N1 C32A 109.0(7) . . ?
C34A N1 C36A 109.4(7) . . ?
C38A N1 C32A 113.2(7) . . ?
C38A N1 C34A 114.4(7) . . ?
C38A N1 C36A 105.9(7) . . ?
H33A C33 H33B 109.5 . . ?
H33A C33 H33C 109.5 . . ?
H33B C33 H33C 109.5 . . ?
H33D C33 H33E 109.5 . . ?
H33D C33 H33F 109.5 . . ?
H33E C33 H33F 109.5 . . ?
C32 C33 H33A 109.5 . . ?
C32 C33 H33B 109.5 . . ?
C32 C33 H33C 109.5 . . ?
C32A C33 H33D 109.5 . . ?
C32A C33 H33E 109.5 . . ?
C32A C33 H33F 109.5 . . ?
H35A C35 H35B 109.5 . . ?
H35A C35 H35C 109.5 . . ?
H35B C35 H35C 109.5 . . ?
H35D C35 H35E 109.5 . . ?
H35D C35 H35F 109.5 . . ?
H35E C35 H35F 109.5 . . ?
C34 C35 H35A 109.5 . . ?
C34 C35 H35B 109.5 . . ?
C34 C35 H35C 109.5 . . ?
C34A C35 H35D 109.5 . . ?
C34A C35 H35E 109.5 . . ?
C34A C35 H35F 109.5 . . ?
H37A C37 H37B 109.5 . . ?
H37A C37 H37C 109.5 . . ?
H37B C37 H37C 109.5 . . ?
H37D C37 H37E 109.5 . . ?
H37D C37 H37F 109.5 . . ?
H37E C37 H37F 109.5 . . ?
C36 C37 H37A 109.5 . . ?
C36 C37 H37B 109.5 . . ?
C36 C37 H37C 109.5 . . ?
C36A C37 H37D 109.5 . . ?
C36A C37 H37E 109.5 . . ?
C36A C37 H37F 109.5 . . ?
H39A C39 H39B 109.5 . . ?
H39A C39 H39C 109.5 . . ?
H39B C39 H39C 109.5 . . ?
H39D C39 H39E 109.5 . . ?
H39D C39 H39F 109.5 . . ?
H39E C39 H39F 109.5 . . ?
C38 C39 H39A 109.5 . . ?
C38 C39 H39B 109.5 . . ?
C38 C39 H39C 109.5 . . ?
C38A C39 H39D 109.5 . . ?
C38A C39 H39E 109.5 . . ?
C38A C39 H39F 109.5 . . ?
N1 C32 H32A 108.4 . . ?
N1 C32 H32B 108.4 . . ?
C33 C32 N1 115.7(5) . . ?
C33 C32 H32A 108.4 . . ?
C33 C32 H32B 108.4 . . ?
H32A C32 H32B 107.4 . . ?
N1 C34 H34A 107.4 . . ?
N1 C34 H34B 107.4 . . ?
C35 C34 N1 119.6(5) . . ?
C35 C34 H34A 107.4 . . ?
C35 C34 H34B 107.4 . . ?
H34A C34 H34B 107.0 . . ?
N1 C36 C37 115.8(5) . . ?
N1 C36 H36A 108.3 . . ?
N1 C36 H36B 108.3 . . ?
C37 C36 H36A 108.3 . . ?
C37 C36 H36B 108.3 . . ?
H36A C36 H36B 107.4 . . ?
N1 C38 H38A 107.0 . . ?
N1 C38 H38B 107.0 . . ?
C39 C38 N1 121.4(6) . . ?
C39 C38 H38A 107.0 . . ?
C39 C38 H38B 107.0 . . ?
H38A C38 H38B 106.7 . . ?
N1 C32A H32C 108.8 . . ?
N1 C32A H32D 108.8 . . ?
C33 C32A N1 113.7(8) . . ?
C33 C32A H32C 108.8 . . ?
C33 C32A H32D 108.8 . . ?
H32C C32A H32D 107.7 . . ?
N1 C34A H34C 105.3 . . ?
N1 C34A H34D 105.3 . . ?
C35 C34A N1 127.8(10) . . ?
C35 C34A H34C 105.3 . . ?
C35 C34A H34D 105.3 . . ?
H34C C34A H34D 106.0 . . ?
N1 C36A H36C 108.6 . . ?
N1 C36A H36D 108.6 . . ?
C37 C36A N1 114.8(8) . . ?
C37 C36A H36C 108.6 . . ?
C37 C36A H36D 108.6 . . ?
H36C C36A H36D 107.5 . . ?
N1 C38A H38C 106.1 . . ?
N1 C38A H38D 106.1 . . ?
C39 C38A N1 124.8(9) . . ?
C39 C38A H38C 106.1 . . ?
C39 C38A H38D 106.1 . . ?
H38C C38A H38D 106.3 . . ?
O5 C1D C1E 121.8 . . ?
O5 C1D C1F 121.8 . . ?
C1E C1D C1F 116.3 . . ?
C1D C1E H1EA 109.5 . . ?
C1D C1E H1EB 109.5 . . ?
C1D C1E H1EC 109.5 . . ?
H1EA C1E H1EB 109.5 . . ?
H1EA C1E H1EC 109.5 . . ?
H1EB C1E H1EC 109.5 . . ?
C1D C1F H1FA 109.5 . . ?
C1D C1F H1FB 109.5 . . ?
C1D C1F H1FC 109.5 . . ?
H1FA C1F H1FB 109.5 . . ?
H1FA C1F H1FC 109.5 . . ?
H1FB C1F H1FC 109.5 . . ?
O4 C1A C1B 121.8 . . ?
O4 C1A C1C 121.8 . . ?
C1B C1A C1C 116.3 . . ?
C1A C1B H1BA 109.5 . . ?
C1A C1B H1BC 109.5 . . ?
C1A C1B H1BB 109.5 . . ?
H1BA C1B H1BC 109.5 . . ?
H1BA C1B H1BB 109.5 . . ?
H1BC C1B H1BB 109.5 . . ?
C1A C1C H1CA 109.5 . . ?
C1A C1C H1CB 109.5 . . ?
C1A C1C H1CC 109.5 . . ?
H1CA C1C H1CB 109.5 . . ?
H1CA C1C H1CC 109.5 . . ?
H1CB C1C H1CC 109.5 . . ?

loop_
_geom_bond_atom_site_label_1
_geom_bond_atom_site_label_2
_geom_bond_distance
_geom_bond_site_symmetry_2
_geom_bond_publ_flag
Br1 C4 1.891(4) . ?
Br2 C10 1.906(4) . ?
Br3 C16 1.909(3) . ?
Br4 C22 1.909(3) . ?
Br5 C28 1.891(4) . ?
O1 H1 0.74(4) . ?
O1 C43 1.333(4) . ?
O2 C43 1.223(4) . ?
C1 H1A 1.1200 . ?
C1 B1 1.703(5) . ?
C1 B2 1.704(5) . ?
C1 B3 1.703(5) . ?
C1 B4 1.697(5) . ?
C1 B5 1.692(5) . ?
C2 C3 1.394(5) . ?
C2 C7 1.389(5) . ?
C2 B7 1.583(5) . ?
C3 H3 0.9500 . ?
C3 C4 1.389(5) . ?
C4 C5 1.369(6) . ?
C5 H5 0.9500 . ?
C5 C6 1.388(7) . ?
C6 H6 0.9500 . ?
C6 C7 1.384(6) . ?
C7 H7 0.9500 . ?
C8 C9 1.399(5) . ?
C8 C13 1.402(5) . ?
C8 B8 1.592(5) . ?
C9 H9 0.9500 . ?
C9 C10 1.388(5) . ?
C10 C11 1.371(6) . ?
C11 H11 0.9500 . ?
C11 C12 1.380(6) . ?
C12 H12 0.9500 . ?
C12 C13 1.391(5) . ?
C13 H13 0.9500 . ?
C14 C15 1.398(4) . ?
C14 C19 1.396(4) . ?
C14 B9 1.593(4) . ?
C15 H15 0.9500 . ?
C15 C16 1.387(4) . ?
C16 C17 1.376(5) . ?
C17 H17 0.9500 . ?
C17 C18 1.382(5) . ?
C18 H18 0.9500 . ?
C18 C19 1.390(5) . ?
C19 H19 0.9500 . ?
C20 C21 1.400(4) . ?
C20 C25 1.389(5) . ?
C20 B10 1.591(4) . ?
C21 H21 0.9500 . ?
C21 C22 1.383(5) . ?
C22 C23 1.378(6) . ?
C23 H23 0.9500 . ?
C23 C24 1.377(6) . ?
C24 H24 0.9500 . ?
C24 C25 1.394(5) . ?
C25 H25 0.9500 . ?
C26 C27 1.395(5) . ?
C26 C31 1.391(5) . ?
C26 B6 1.591(4) . ?
C27 H27 0.9500 . ?
C27 C28 1.381(5) . ?
C28 C29 1.376(6) . ?
C29 H29 0.9500 . ?
C29 C30 1.378(6) . ?
C30 H30 0.9500 . ?
C30 C31 1.392(5) . ?
C31 H31 0.9500 . ?
C43 B11 1.612(4) . ?
B1 H1B 1.1200 . ?
B1 B2 1.772(5) . ?
B1 B5 1.760(5) . ?
B1 B6 1.783(5) . ?
B1 B7 1.791(5) . ?
B2 H2 1.1200 . ?
B2 B3 1.761(5) . ?
B2 B7 1.781(5) . ?
B2 B8 1.784(5) . ?
B3 H3A 1.1200 . ?
B3 B4 1.763(5) . ?
B3 B8 1.775(5) . ?
B3 B9 1.788(5) . ?
B4 H4 1.1200 . ?
B4 B5 1.770(5) . ?
B4 B9 1.781(5) . ?
B4 B10 1.790(5) . ?
B5 H5A 1.1200 . ?
B5 B6 1.784(5) . ?
B5 B10 1.776(5) . ?
B6 B7 1.821(5) . ?
B6 B10 1.806(5) . ?
B6 B11 1.808(5) . ?
B7 B8 1.810(5) . ?
B7 B11 1.804(5) . ?
B8 B9 1.818(5) . ?
B8 B11 1.811(5) . ?
B9 B10 1.819(5) . ?
B9 B11 1.798(5) . ?
B10 B11 1.811(5) . ?
O3 C40 1.198(6) . ?
C40 C41 1.469(8) . ?
C40 C42 1.497(8) . ?
C41 H41A 0.9800 . ?
C41 H41B 0.9800 . ?
C41 H41C 0.9800 . ?
C42 H42A 0.9800 . ?
C42 H42B 0.9800 . ?
C42 H42C 0.9800 . ?
N1 C32 1.551(7) . ?
N1 C34 1.536(7) . ?
N1 C36 1.493(7) . ?
N1 C38 1.476(7) . ?
N1 C32A 1.549(11) . ?
N1 C34A 1.482(10) . ?
N1 C36A 1.558(11) . ?
N1 C38A 1.458(10) . ?
C33 H33A 0.9800 . ?
C33 H33B 0.9800 . ?
C33 H33C 0.9800 . ?
C33 H33D 0.9800 . ?
C33 H33E 0.9800 . ?
C33 H33F 0.9800 . ?
C33 C32 1.485(8) . ?
C33 C32A 1.520(11) . ?
C35 H35A 0.9800 . ?
C35 H35B 0.9800 . ?
C35 H35C 0.9800 . ?
C35 H35D 0.9800 . ?
C35 H35E 0.9800 . ?
C35 H35F 0.9800 . ?
C35 C34 1.389(8) . ?
C35 C34A 1.332(12) . ?
C37 H37A 0.9800 . ?
C37 H37B 0.9800 . ?
C37 H37C 0.9800 . ?
C37 H37D 0.9800 . ?
C37 H37E 0.9800 . ?
C37 H37F 0.9800 . ?
C37 C36 1.539(8) . ?
C37 C36A 1.491(12) . ?
C39 H39A 0.9800 . ?
C39 H39B 0.9800 . ?
C39 H39C 0.9800 . ?
C39 H39D 0.9800 . ?
C39 H39E 0.9800 . ?
C39 H39F 0.9800 . ?
C39 C38 1.429(10) . ?
C39 C38A 1.401(11) . ?
C32 H32A 0.9900 . ?
C32 H32B 0.9900 . ?
C34 H34A 0.9900 . ?
C34 H34B 0.9900 . ?
C36 H36A 0.9900 . ?
C36 H36B 0.9900 . ?
C38 H38A 0.9900 . ?
C38 H38B 0.9900 . ?
C32A H32C 0.9900 . ?
C32A H32D 0.9900 . ?
C34A H34C 0.9900 . ?
C34A H34D 0.9900 . ?
C36A H36C 0.9900 . ?
C36A H36D 0.9900 . ?
C38A H38C 0.9900 . ?
C38A H38D 0.9900 . ?
O5 C1D 1.2077 . ?
C1D C1E 1.5087 . ?
C1D C1F 1.5088 . ?
C1E H1EA 0.9800 . ?
C1E H1EB 0.9800 . ?
C1E H1EC 0.9800 . ?
C1F H1FA 0.9800 . ?
C1F H1FB 0.9800 . ?
C1F H1FC 0.9800 . ?
O4 C1A 1.2082 . ?
C1A C1B 1.5086 . ?
C1A C1C 1.5088 . ?
C1B H1BA 0.9800 . ?
C1B H1BC 0.9800 . ?
C1B H1BB 0.9800 . ?
C1C H1CA 0.9800 . ?
C1C H1CB 0.9800 . ?
C1C H1CC 0.9800 . ?

loop_
_geom_torsion_atom_site_label_1
_geom_torsion_atom_site_label_2
_geom_torsion_atom_site_label_3
_geom_torsion_atom_site_label_4
_geom_torsion
_geom_torsion_site_symmetry_1
_geom_torsion_site_symmetry_2
_geom_torsion_site_symmetry_3
_geom_torsion_site_symmetry_4
_geom_torsion_publ_flag
Br1 C4 C5 C6 -178.6(4) . . . . ?
Br2 C10 C11 C12 179.9(3) . . . . ?
Br3 C16 C17 C18 179.8(3) . . . . ?
Br4 C22 C23 C24 -178.3(3) . . . . ?
Br5 C28 C29 C30 -178.4(3) . . . . ?
O1 C43 B11 B6 -158.0(3) . . . . ?
O1 C43 B11 B7 -87.2(3) . . . . ?
O1 C43 B11 B8 -17.1(4) . . . . ?
O1 C43 B11 B9 55.5(4) . . . . ?
O1 C43 B11 B10 129.8(3) . . . . ?
O2 C43 B11 B6 19.5(4) . . . . ?
O2 C43 B11 B7 90.4(4) . . . . ?
O2 C43 B11 B8 160.5(3) . . . . ?
O2 C43 B11 B9 -127.0(3) . . . . ?
O2 C43 B11 B10 -52.7(4) . . . . ?
C1 B1 B2 B3 -33.4(2) . . . . ?
C1 B1 B2 B7 -135.3(2) . . . . ?
C1 B1 B2 B8 -97.1(3) . . . . ?
C1 B1 B5 B4 33.3(2) . . . . ?
C1 B1 B5 B6 135.4(2) . . . . ?
C1 B1 B5 B10 97.8(3) . . . . ?
C1 B1 B6 C26 -148.2(3) . . . . ?
C1 B1 B6 B5 -38.4(2) . . . . ?
C1 B1 B6 B7 99.2(2) . . . . ?
C1 B1 B6 B10 -2.1(3) . . . . ?
C1 B1 B6 B11 61.1(3) . . . . ?
C1 B1 B7 C2 150.2(3) . . . . ?
C1 B1 B7 B2 38.6(2) . . . . ?
C1 B1 B7 B6 -99.7(3) . . . . ?
C1 B1 B7 B8 1.6(3) . . . . ?
C1 B1 B7 B11 -61.5(3) . . . . ?
C1 B2 B3 B4 -33.0(2) . . . . ?
C1 B2 B3 B8 -135.6(2) . . . . ?
C1 B2 B3 B9 -96.9(3) . . . . ?
C1 B2 B7 C2 -146.7(3) . . . . ?
C1 B2 B7 B1 -38.6(2) . . . . ?
C1 B2 B7 B6 -2.0(3) . . . . ?
C1 B2 B7 B8 99.6(3) . . . . ?
C1 B2 B7 B11 60.8(3) . . . . ?
C1 B2 B8 C8 145.1(3) . . . . ?
C1 B2 B8 B3 38.5(2) . . . . ?
C1 B2 B8 B7 -99.6(3) . . . . ?
C1 B2 B8 B9 1.1(3) . . . . ?
C1 B2 B8 B11 -61.1(3) . . . . ?
C1 B3 B4 B5 -33.3(2) . . . . ?
C1 B3 B4 B9 -135.4(2) . . . . ?
C1 B3 B4 B10 -96.8(3) . . . . ?
C1 B3 B8 C8 -144.5(3) . . . . ?
C1 B3 B8 B2 -38.6(2) . . . . ?
C1 B3 B8 B7 -1.6(3) . . . . ?
C1 B3 B8 B9 99.2(3) . . . . ?
C1 B3 B8 B11 61.0(3) . . . . ?
C1 B3 B9 C14 145.2(3) . . . . ?
C1 B3 B9 B4 38.5(2) . . . . ?
C1 B3 B9 B8 -100.3(2) . . . . ?
C1 B3 B9 B10 1.2(3) . . . . ?
C1 B3 B9 B11 -61.8(3) . . . . ?
C1 B4 B5 B1 -33.5(2) . . . . ?
C1 B4 B5 B6 -97.6(3) . . . . ?
C1 B4 B5 B10 -135.9(2) . . . . ?
C1 B4 B9 C14 -149.4(3) . . . . ?
C1 B4 B9 B3 -38.8(2) . . . . ?
C1 B4 B9 B8 -2.7(3) . . . . ?
C1 B4 B9 B10 99.0(2) . . . . ?
C1 B4 B9 B11 60.5(3) . . . . ?
C1 B4 B10 C20 144.2(3) . . . . ?
C1 B4 B10 B5 37.9(2) . . . . ?
C1 B4 B10 B6 0.6(3) . . . . ?
C1 B4 B10 B9 -100.2(3) . . . . ?
C1 B4 B10 B11 -62.2(3) . . . . ?
C1 B5 B6 C26 146.1(3) . . . . ?
C1 B5 B6 B1 38.8(2) . . . . ?
C1 B5 B6 B7 1.5(3) . . . . ?
C1 B5 B6 B10 -100.0(3) . . . . ?
C1 B5 B6 B11 -61.0(3) . . . . ?
C1 B5 B10 C20 -146.3(3) . . . . ?
C1 B5 B10 B4 -38.2(2) . . . . ?
C1 B5 B10 B6 99.7(3) . . . . ?
C1 B5 B10 B9 -1.5(3) . . . . ?
C1 B5 B10 B11 60.8(3) . . . . ?
C2 C3 C4 Br1 175.8(2) . . . . ?
C2 C3 C4 C5 -1.5(5) . . . . ?
C2 B7 B8 C8 -7.3(4) . . . . ?
C2 B7 B8 B2 -109.8(3) . . . . ?
C2 B7 B8 B3 -146.7(3) . . . . ?
C2 B7 B8 B9 150.5(3) . . . . ?
C2 B7 B8 B11 113.9(3) . . . . ?
C2 B7 B11 C43 -2.7(4) . . . . ?
C2 B7 B11 B6 108.3(3) . . . . ?
C2 B7 B11 B8 -113.0(3) . . . . ?
C2 B7 B11 B9 -150.3(3) . . . . ?
C2 B7 B11 B10 145.4(3) . . . . ?
C3 C2 C7 C6 -2.3(6) . . . . ?
C3 C2 B7 B1 169.2(3) . . . . ?
C3 C2 B7 B2 -120.4(3) . . . . ?
C3 C2 B7 B6 99.7(4) . . . . ?
C3 C2 B7 B8 -47.8(4) . . . . ?
C3 C2 B7 B11 27.1(4) . . . . ?
C3 C4 C5 C6 -1.3(6) . . . . ?
C4 C5 C6 C7 2.2(8) . . . . ?
C5 C6 C7 C2 -0.4(8) . . . . ?
C7 C2 C3 C4 3.3(5) . . . . ?
C7 C2 B7 B1 -5.2(5) . . . . ?
C7 C2 B7 B2 65.2(4) . . . . ?
C7 C2 B7 B6 -74.7(4) . . . . ?
C7 C2 B7 B8 137.8(4) . . . . ?
C7 C2 B7 B11 -147.3(3) . . . . ?
C8 C9 C10 Br2 -178.0(3) . . . . ?
C8 C9 C10 C11 0.7(6) . . . . ?
C8 B8 B9 C14 5.0(4) . . . . ?
C8 B8 B9 B3 -102.8(3) . . . . ?
C8 B8 B9 B4 -139.1(3) . . . . ?
C8 B8 B9 B10 158.1(3) . . . . ?
C8 B8 B9 B11 120.7(3) . . . . ?
C8 B8 B11 C43 2.4(5) . . . . ?
C8 B8 B11 B6 147.5(3) . . . . ?
C8 B8 B11 B7 110.2(3) . . . . ?
C8 B8 B11 B9 -111.2(3) . . . . ?
C8 B8 B11 B10 -148.8(3) . . . . ?
C9 C8 C13 C12 1.3(5) . . . . ?
C9 C8 B8 B2 -145.1(3) . . . . ?
C9 C8 B8 B3 -78.2(4) . . . . ?
C9 C8 B8 B7 145.7(3) . . . . ?
C9 C8 B8 B9 -8.3(4) . . . . ?
C9 C8 B8 B11 68.8(4) . . . . ?
C9 C10 C11 C12 1.2(6) . . . . ?
C10 C11 C12 C13 -1.8(6) . . . . ?
C11 C12 C13 C8 0.6(6) . . . . ?
C13 C8 C9 C10 -1.9(5) . . . . ?
C13 C8 B8 B2 26.5(4) . . . . ?
C13 C8 B8 B3 93.5(4) . . . . ?
C13 C8 B8 B7 -42.6(4) . . . . ?
C13 C8 B8 B9 163.4(3) . . . . ?
C13 C8 B8 B11 -119.5(4) . . . . ?
C14 C15 C16 Br3 -178.7(2) . . . . ?
C14 C15 C16 C17 0.9(5) . . . . ?
C14 B9 B10 C20 -2.2(4) . . . . ?
C14 B9 B10 B4 -106.6(3) . . . . ?
C14 B9 B10 B5 -143.6(3) . . . . ?
C14 B9 B10 B6 153.5(3) . . . . ?
C14 B9 B10 B11 116.8(3) . . . . ?
C14 B9 B11 C43 4.4(5) . . . . ?
C14 B9 B11 B6 -145.5(3) . . . . ?
C14 B9 B11 B7 150.2(3) . . . . ?
C14 B9 B11 B8 113.0(3) . . . . ?
C14 B9 B11 B10 -108.6(3) . . . . ?
C15 C14 C19 C18 0.9(5) . . . . ?
C15 C14 B9 B3 -10.7(4) . . . . ?
C15 C14 B9 B4 58.4(4) . . . . ?
C15 C14 B9 B8 -82.0(4) . . . . ?
C15 C14 B9 B10 128.2(3) . . . . ?
C15 C14 B9 B11 -157.9(3) . . . . ?
C15 C16 C17 C18 0.3(6) . . . . ?
C16 C17 C18 C19 -0.8(6) . . . . ?
C17 C18 C19 C14 0.2(6) . . . . ?
C19 C14 C15 C16 -1.4(5) . . . . ?
C19 C14 B9 B3 169.5(3) . . . . ?
C19 C14 B9 B4 -121.5(3) . . . . ?
C19 C14 B9 B8 98.1(4) . . . . ?
C19 C14 B9 B10 -51.7(4) . . . . ?
C19 C14 B9 B11 22.2(5) . . . . ?
C20 C21 C22 Br4 179.3(2) . . . . ?
C20 C21 C22 C23 0.3(5) . . . . ?
C20 B10 B11 C43 -0.8(5) . . . . ?
C20 B10 B11 B6 -109.6(3) . . . . ?
C20 B10 B11 B7 -147.0(3) . . . . ?
C20 B10 B11 B8 149.2(3) . . . . ?
C20 B10 B11 B9 111.5(3) . . . . ?
C21 C20 C25 C24 0.8(5) . . . . ?
C21 C20 B10 B4 -23.4(4) . . . . ?
C21 C20 B10 B5 44.5(4) . . . . ?
C21 C20 B10 B6 114.3(3) . . . . ?
C21 C20 B10 B9 -93.4(4) . . . . ?
C21 C20 B10 B11 -169.7(3) . . . . ?
C21 C22 C23 C24 0.7(6) . . . . ?
C22 C23 C24 C25 -0.8(6) . . . . ?
C23 C24 C25 C20 0.1(6) . . . . ?
C25 C20 C21 C22 -1.0(5) . . . . ?
C25 C20 B10 B4 160.1(3) . . . . ?
C25 C20 B10 B5 -132.0(3) . . . . ?
C25 C20 B10 B6 -62.2(4) . . . . ?
C25 C20 B10 B9 90.0(4) . . . . ?
C25 C20 B10 B11 13.7(5) . . . . ?
C26 C27 C28 Br5 179.6(3) . . . . ?
C26 C27 C28 C29 -0.5(6) . . . . ?
C26 B6 B7 C2 1.8(4) . . . . ?
C26 B6 B7 B1 -106.6(3) . . . . ?
C26 B6 B7 B2 -143.4(3) . . . . ?
C26 B6 B7 B8 153.8(3) . . . . ?
C26 B6 B7 B11 116.7(3) . . . . ?
C26 B6 B10 C20 3.4(4) . . . . ?
C26 B6 B10 B4 144.8(3) . . . . ?
C26 B6 B10 B5 107.6(3) . . . . ?
C26 B6 B10 B9 -152.9(3) . . . . ?
C26 B6 B10 B11 -116.4(3) . . . . ?
C26 B6 B11 C43 -1.7(4) . . . . ?
C26 B6 B11 B7 -109.4(3) . . . . ?
C26 B6 B11 B8 -146.6(3) . . . . ?
C26 B6 B11 B9 149.1(3) . . . . ?
C26 B6 B11 B10 111.9(3) . . . . ?
C27 C26 C31 C30 0.9(6) . . . . ?
C27 C26 B6 B1 -100.4(4) . . . . ?
C27 C26 B6 B5 -169.3(3) . . . . ?
C27 C26 B6 B7 -30.1(4) . . . . ?
C27 C26 B6 B10 119.5(3) . . . . ?
C27 C26 B6 B11 43.8(5) . . . . ?
C27 C28 C29 C30 1.8(6) . . . . ?
C28 C29 C30 C31 -1.6(7) . . . . ?
C29 C30 C31 C26 0.3(7) . . . . ?
C31 C26 C27 C28 -0.8(5) . . . . ?
C31 C26 B6 B1 77.1(4) . . . . ?
C31 C26 B6 B5 8.1(5) . . . . ?
C31 C26 B6 B7 147.3(3) . . . . ?
C31 C26 B6 B10 -63.0(4) . . . . ?
C31 C26 B6 B11 -138.7(3) . . . . ?
B1 C1 B2 B3 142.3(2) . . . . ?
B1 C1 B2 B7 39.6(2) . . . . ?
B1 C1 B2 B8 103.3(2) . . . . ?
B1 C1 B3 B2 -36.5(2) . . . . ?
B1 C1 B3 B4 106.2(3) . . . . ?
B1 C1 B3 B8 2.9(3) . . . . ?
B1 C1 B3 B9 67.0(3) . . . . ?
B1 C1 B4 B3 -105.6(3) . . . . ?
B1 C1 B4 B5 36.5(2) . . . . ?
B1 C1 B4 B9 -66.0(3) . . . . ?
B1 C1 B4 B10 -2.1(3) . . . . ?
B1 C1 B5 B4 -142.4(2) . . . . ?
B1 C1 B5 B6 -39.4(2) . . . . ?
B1 C1 B5 B10 -103.2(3) . . . . ?
B1 B2 B3 C1 33.3(2) . . . . ?
B1 B2 B3 B4 0.3(3) . . . . ?
B1 B2 B3 B8 -102.4(3) . . . . ?
B1 B2 B3 B9 -63.6(3) . . . . ?
B1 B2 B7 C2 -108.0(3) . . . . ?
B1 B2 B7 B6 36.7(2) . . . . ?
B1 B2 B7 B8 138.2(2) . . . . ?
B1 B2 B7 B11 99.5(2) . . . . ?
B1 B2 B8 C8 -153.3(3) . . . . ?
B1 B2 B8 B3 100.1(3) . . . . ?
B1 B2 B8 B7 -37.9(2) . . . . ?
B1 B2 B8 B9 62.8(3) . . . . ?
B1 B2 B8 B11 0.5(3) . . . . ?
B1 B5 B6 C26 107.3(3) . . . . ?
B1 B5 B6 B7 -37.3(2) . . . . ?
B1 B5 B6 B10 -138.8(2) . . . . ?
B1 B5 B6 B11 -99.9(3) . . . . ?
B1 B5 B10 C20 151.4(3) . . . . ?
B1 B5 B10 B4 -100.5(3) . . . . ?
B1 B5 B10 B6 37.4(2) . . . . ?
B1 B5 B10 B9 -63.7(3) . . . . ?
B1 B5 B10 B11 -1.5(3) . . . . ?
B1 B6 B7 C2 108.3(3) . . . . ?
B1 B6 B7 B2 -36.8(2) . . . . ?
B1 B6 B7 B8 -99.6(3) . . . . ?
B1 B6 B7 B11 -136.7(2) . . . . ?
B1 B6 B10 C20 -140.5(3) . . . . ?
B1 B6 B10 B4 0.9(3) . . . . ?
B1 B6 B10 B5 -36.3(2) . . . . ?
B1 B6 B10 B9 63.3(3) . . . . ?
B1 B6 B10 B11 99.7(2) . . . . ?
B1 B6 B11 C43 145.9(3) . . . . ?
B1 B6 B11 B7 38.1(2) . . . . ?
B1 B6 B11 B8 1.0(3) . . . . ?
B1 B6 B11 B9 -63.3(3) . . . . ?
B1 B6 B11 B10 -100.5(2) . . . . ?
B1 B7 B8 C8 139.5(3) . . . . ?
B1 B7 B8 B2 36.9(2) . . . . ?
B1 B7 B8 B3 0.0(3) . . . . ?
B1 B7 B8 B9 -62.8(3) . . . . ?
B1 B7 B8 B11 -99.3(2) . . . . ?
B1 B7 B11 C43 -148.9(3) . . . . ?
B1 B7 B11 B6 -37.9(2) . . . . ?
B1 B7 B11 B8 100.8(2) . . . . ?
B1 B7 B11 B9 63.5(3) . . . . ?
B1 B7 B11 B10 -0.8(3) . . . . ?
B2 C1 B1 B5 -142.4(2) . . . . ?
B2 C1 B1 B6 -103.0(3) . . . . ?
B2 C1 B1 B7 -39.2(2) . . . . ?
B2 C1 B3 B4 142.8(2) . . . . ?
B2 C1 B3 B8 39.4(2) . . . . ?
B2 C1 B3 B9 103.5(2) . . . . ?
B2 C1 B4 B3 -35.9(2) . . . . ?
B2 C1 B4 B5 106.2(3) . . . . ?
B2 C1 B4 B9 3.6(3) . . . . ?
B2 C1 B4 B10 67.5(3) . . . . ?
B2 C1 B5 B1 36.5(2) . . . . ?
B2 C1 B5 B4 -105.9(3) . . . . ?
B2 C1 B5 B6 -2.9(3) . . . . ?
B2 C1 B5 B10 -66.7(3) . . . . ?
B2 B1 B5 C1 -33.2(2) . . . . ?
B2 B1 B5 B4 0.1(3) . . . . ?
B2 B1 B5 B6 102.2(3) . . . . ?
B2 B1 B5 B10 64.6(3) . . . . ?
B2 B1 B6 C26 150.1(3) . . . . ?
B2 B1 B6 B5 -100.1(3) . . . . ?
B2 B1 B6 B7 37.5(2) . . . . ?
B2 B1 B6 B10 -63.8(3) . . . . ?
B2 B1 B6 B11 -0.6(3) . . . . ?
B2 B1 B7 C2 111.6(3) . . . . ?
B2 B1 B7 B6 -138.3(2) . . . . ?
B2 B1 B7 B8 -37.0(2) . . . . ?
B2 B1 B7 B11 -100.1(2) . . . . ?
B2 B3 B4 C1 33.1(2) . . . . ?
B2 B3 B4 B5 -0.2(3) . . . . ?
B2 B3 B4 B9 -102.3(2) . . . . ?
B2 B3 B4 B10 -63.7(3) . . . . ?
B2 B3 B8 C8 -105.9(3) . . . . ?
B2 B3 B8 B7 37.0(2) . . . . ?
B2 B3 B8 B9 137.8(2) . . . . ?
B2 B3 B8 B11 99.6(2) . . . . ?
B2 B3 B9 C14 -152.9(3) . . . . ?
B2 B3 B9 B4 100.4(3) . . . . ?
B2 B3 B9 B8 -38.4(2) . . . . ?
B2 B3 B9 B10 63.2(3) . . . . ?
B2 B3 B9 B11 0.2(3) . . . . ?
B2 B7 B8 C8 102.6(3) . . . . ?
B2 B7 B8 B3 -36.9(2) . . . . ?
B2 B7 B8 B9 -99.7(2) . . . . ?
B2 B7 B8 B11 -136.3(2) . . . . ?
B2 B7 B11 C43 148.7(3) . . . . ?
B2 B7 B11 B6 -100.2(2) . . . . ?
B2 B7 B11 B8 38.5(2) . . . . ?
B2 B7 B11 B9 1.1(3) . . . . ?
B2 B7 B11 B10 -63.1(3) . . . . ?
B2 B8 B9 C14 145.1(3) . . . . ?
B2 B8 B9 B3 37.2(2) . . . . ?
B2 B8 B9 B4 1.0(3) . . . . ?
B2 B8 B9 B10 -61.9(3) . . . . ?
B2 B8 B9 B11 -99.2(2) . . . . ?
B2 B8 B11 C43 -146.0(3) . . . . ?
B2 B8 B11 B6 -0.9(3) . . . . ?
B2 B8 B11 B7 -38.3(2) . . . . ?
B2 B8 B11 B9 100.4(2) . . . . ?
B2 B8 B11 B10 62.7(3) . . . . ?
B3 C1 B1 B2 36.3(2) . . . . ?
B3 C1 B1 B5 -106.1(3) . . . . ?
B3 C1 B1 B6 -66.7(3) . . . . ?
B3 C1 B1 B7 -2.9(3) . . . . ?
B3 C1 B2 B1 -142.3(2) . . . . ?
B3 C1 B2 B7 -102.8(3) . . . . ?
B3 C1 B2 B8 -39.0(2) . . . . ?
B3 C1 B4 B5 142.1(2) . . . . ?
B3 C1 B4 B9 39.6(2) . . . . ?
B3 C1 B4 B10 103.5(2) . . . . ?
B3 C1 B5 B1 105.6(3) . . . . ?
B3 C1 B5 B4 -36.7(2) . . . . ?
B3 C1 B5 B6 66.2(3) . . . . ?
B3 C1 B5 B10 2.4(3) . . . . ?
B3 B2 B7 C2 151.5(3) . . . . ?
B3 B2 B7 B1 -100.5(3) . . . . ?
B3 B2 B7 B6 -63.9(3) . . . . ?
B3 B2 B7 B8 37.7(2) . . . . ?
B3 B2 B7 B11 -1.0(3) . . . . ?
B3 B2 B8 C8 106.6(3) . . . . ?
B3 B2 B8 B7 -138.1(3) . . . . ?
B3 B2 B8 B9 -37.4(2) . . . . ?
B3 B2 B8 B11 -99.6(2) . . . . ?
B3 B4 B5 C1 33.5(2) . . . . ?
B3 B4 B5 B1 0.1(3) . . . . ?
B3 B4 B5 B6 -64.0(3) . . . . ?
B3 B4 B5 B10 -102.4(3) . . . . ?
B3 B4 B9 C14 -110.7(3) . . . . ?
B3 B4 B9 B8 36.1(2) . . . . ?
B3 B4 B9 B10 137.8(2) . . . . ?
B3 B4 B9 B11 99.3(2) . . . . ?
B3 B4 B10 C20 -153.8(3) . . . . ?
B3 B4 B10 B5 99.8(3) . . . . ?
B3 B4 B10 B6 62.5(3) . . . . ?
B3 B4 B10 B9 -38.3(2) . . . . ?
B3 B4 B10 B11 -0.3(3) . . . . ?
B3 B8 B9 C14 107.8(3) . . . . ?
B3 B8 B9 B4 -36.2(2) . . . . ?
B3 B8 B9 B10 -99.1(2) . . . . ?
B3 B8 B9 B11 -136.4(2) . . . . ?
B3 B8 B11 C43 151.9(3) . . . . ?
B3 B8 B11 B6 -63.0(3) . . . . ?
B3 B8 B11 B7 -100.4(2) . . . . ?
B3 B8 B11 B9 38.3(2) . . . . ?
B3 B8 B11 B10 0.6(3) . . . . ?
B3 B9 B10 C20 141.5(3) . . . . ?
B3 B9 B10 B4 37.1(2) . . . . ?
B3 B9 B10 B5 0.1(3) . . . . ?
B3 B9 B10 B6 -62.8(3) . . . . ?
B3 B9 B10 B11 -99.5(2) . . . . ?
B3 B9 B11 C43 -146.6(3) . . . . ?
B3 B9 B11 B6 63.5(3) . . . . ?
B3 B9 B11 B7 -0.8(3) . . . . ?
B3 B9 B11 B8 -38.0(2) . . . . ?
B3 B9 B11 B10 100.4(2) . . . . ?
B4 C1 B1 B2 105.7(3) . . . . ?
B4 C1 B1 B5 -36.7(2) . . . . ?
B4 C1 B1 B6 2.7(3) . . . . ?
B4 C1 B1 B7 66.5(3) . . . . ?
B4 C1 B2 B1 -106.3(3) . . . . ?
B4 C1 B2 B3 36.0(2) . . . . ?
B4 C1 B2 B7 -66.7(3) . . . . ?
B4 C1 B2 B8 -3.0(3) . . . . ?
B4 C1 B3 B2 -142.8(2) . . . . ?
B4 C1 B3 B8 -103.4(2) . . . . ?
B4 C1 B3 B9 -39.3(2) . . . . ?
B4 C1 B5 B1 142.4(2) . . . . ?
B4 C1 B5 B6 102.9(3) . . . . ?
B4 C1 B5 B10 39.2(2) . . . . ?
B4 B3 B8 C8 153.7(3) . . . . ?
B4 B3 B8 B2 -100.4(3) . . . . ?
B4 B3 B8 B7 -63.4(3) . . . . ?
B4 B3 B8 B9 37.3(2) . . . . ?
B4 B3 B8 B11 -0.8(3) . . . . ?
B4 B3 B9 C14 106.7(3) . . . . ?
B4 B3 B9 B8 -138.8(2) . . . . ?
B4 B3 B9 B10 -37.3(2) . . . . ?
B4 B3 B9 B11 -100.3(2) . . . . ?
B4 B5 B6 C26 -152.1(3) . . . . ?
B4 B5 B6 B1 100.6(3) . . . . ?
B4 B5 B6 B7 63.2(3) . . . . ?
B4 B5 B6 B10 -38.2(2) . . . . ?
B4 B5 B6 B11 0.7(3) . . . . ?
B4 B5 B10 C20 -108.0(3) . . . . ?
B4 B5 B10 B6 137.9(2) . . . . ?
B4 B5 B10 B9 36.8(2) . . . . ?
B4 B5 B10 B11 99.0(2) . . . . ?
B4 B9 B10 C20 104.4(3) . . . . ?
B4 B9 B10 B5 -36.9(2) . . . . ?
B4 B9 B10 B6 -99.8(2) . . . . ?
B4 B9 B10 B11 -136.6(2) . . . . ?
B4 B9 B11 C43 151.3(3) . . . . ?
B4 B9 B11 B6 1.4(3) . . . . ?
B4 B9 B11 B7 -62.9(3) . . . . ?
B4 B9 B11 B8 -100.1(2) . . . . ?
B4 B9 B11 B10 38.3(2) . . . . ?
B4 B10 B11 C43 -150.2(3) . . . . ?
B4 B10 B11 B6 101.0(2) . . . . ?
B4 B10 B11 B7 63.7(3) . . . . ?
B4 B10 B11 B8 -0.2(3) . . . . ?
B4 B10 B11 B9 -37.9(2) . . . . ?
B5 C1 B1 B2 142.4(2) . . . . ?
B5 C1 B1 B6 39.4(2) . . . . ?
B5 C1 B1 B7 103.2(3) . . . . ?
B5 C1 B2 B1 -36.4(2) . . . . ?
B5 C1 B2 B3 105.9(3) . . . . ?
B5 C1 B2 B7 3.1(3) . . . . ?
B5 C1 B2 B8 66.9(3) . . . . ?
B5 C1 B3 B2 -105.8(3) . . . . ?
B5 C1 B3 B4 36.9(2) . . . . ?
B5 C1 B3 B8 -66.5(3) . . . . ?
B5 C1 B3 B9 -2.3(3) . . . . ?
B5 C1 B4 B3 -142.1(2) . . . . ?
B5 C1 B4 B9 -102.5(2) . . . . ?
B5 C1 B4 B10 -38.6(2) . . . . ?
B5 B1 B2 C1 33.1(2) . . . . ?
B5 B1 B2 B3 -0.3(3) . . . . ?
B5 B1 B2 B7 -102.2(3) . . . . ?
B5 B1 B2 B8 -64.0(3) . . . . ?
B5 B1 B6 C26 -109.8(3) . . . . ?
B5 B1 B6 B7 137.7(2) . . . . ?
B5 B1 B6 B10 36.4(2) . . . . ?
B5 B1 B6 B11 99.5(2) . . . . ?
B5 B1 B7 C2 -148.4(3) . . . . ?
B5 B1 B7 B2 100.0(3) . . . . ?
B5 B1 B7 B6 -38.3(2) . . . . ?
B5 B1 B7 B8 63.0(3) . . . . ?
B5 B1 B7 B11 -0.1(3) . . . . ?
B5 B4 B9 C14 149.1(3) . . . . ?
B5 B4 B9 B3 -100.2(3) . . . . ?
B5 B4 B9 B8 -64.1(3) . . . . ?
B5 B4 B9 B10 37.6(2) . . . . ?
B5 B4 B9 B11 -1.0(3) . . . . ?
B5 B4 B10 C20 106.3(3) . . . . ?
B5 B4 B10 B6 -37.3(2) . . . . ?
B5 B4 B10 B9 -138.1(2) . . . . ?
B5 B4 B10 B11 -100.2(2) . . . . ?
B5 B6 B7 C2 145.5(3) . . . . ?
B5 B6 B7 B1 37.1(2) . . . . ?
B5 B6 B7 B2 0.3(3) . . . . ?
B5 B6 B7 B8 -62.5(3) . . . . ?
B5 B6 B7 B11 -99.5(2) . . . . ?
B5 B6 B10 C20 -104.2(3) . . . . ?
B5 B6 B10 B4 37.2(2) . . . . ?
B5 B6 B10 B9 99.5(2) . . . . ?
B5 B6 B10 B11 136.0(2) . . . . ?
B5 B6 B11 C43 -152.2(3) . . . . ?
B5 B6 B11 B7 100.1(2) . . . . ?
B5 B6 B11 B8 62.9(3) . . . . ?
B5 B6 B11 B9 -1.3(3) . . . . ?
B5 B6 B11 B10 -38.5(2) . . . . ?
B5 B10 B11 C43 147.5(3) . . . . ?
B5 B10 B11 B6 38.8(2) . . . . ?
B5 B10 B11 B7 1.4(3) . . . . ?
B5 B10 B11 B8 -62.4(3) . . . . ?
B5 B10 B11 B9 -100.1(2) . . . . ?
B6 C26 C27 C28 176.7(3) . . . . ?
B6 C26 C31 C30 -176.6(4) . . . . ?
B6 B1 B2 C1 97.2(3) . . . . ?
B6 B1 B2 B3 63.8(3) . . . . ?
B6 B1 B2 B7 -38.1(2) . . . . ?
B6 B1 B2 B8 0.0(3) . . . . ?
B6 B1 B5 C1 -135.4(2) . . . . ?
B6 B1 B5 B4 -102.1(3) . . . . ?
B6 B1 B5 B10 -37.6(2) . . . . ?
B6 B1 B7 C2 -110.1(3) . . . . ?
B6 B1 B7 B2 138.3(2) . . . . ?
B6 B1 B7 B8 101.3(2) . . . . ?
B6 B1 B7 B11 38.2(2) . . . . ?
B6 B5 B10 C20 114.0(3) . . . . ?
B6 B5 B10 B4 -137.9(2) . . . . ?
B6 B5 B10 B9 -101.1(2) . . . . ?
B6 B5 B10 B11 -38.9(2) . . . . ?
B6 B7 B8 C8 -158.1(3) . . . . ?
B6 B7 B8 B2 99.3(3) . . . . ?
B6 B7 B8 B3 62.4(3) . . . . ?
B6 B7 B8 B9 -0.4(3) . . . . ?
B6 B7 B8 B11 -36.9(2) . . . . ?
B6 B7 B11 C43 -111.1(3) . . . . ?
B6 B7 B11 B8 138.7(2) . . . . ?
B6 B7 B11 B9 101.3(2) . . . . ?
B6 B7 B11 B10 37.1(2) . . . . ?
B6 B10 B11 C43 108.8(3) . . . . ?
B6 B10 B11 B7 -37.4(2) . . . . ?
B6 B10 B11 B8 -101.2(2) . . . . ?
B6 B10 B11 B9 -138.9(2) . . . . ?
B7 C2 C3 C4 -171.3(3) . . . . ?
B7 C2 C7 C6 172.4(4) . . . . ?
B7 B1 B2 C1 135.3(2) . . . . ?
B7 B1 B2 B3 101.9(3) . . . . ?
B7 B1 B2 B8 38.1(2) . . . . ?
B7 B1 B5 C1 -96.7(3) . . . . ?
B7 B1 B5 B4 -63.4(3) . . . . ?
B7 B1 B5 B6 38.7(2) . . . . ?
B7 B1 B5 B10 1.0(3) . . . . ?
B7 B1 B6 C26 112.6(3) . . . . ?
B7 B1 B6 B5 -137.7(2) . . . . ?
B7 B1 B6 B10 -101.3(2) . . . . ?
B7 B1 B6 B11 -38.2(2) . . . . ?
B7 B2 B3 C1 97.5(3) . . . . ?
B7 B2 B3 B4 64.5(3) . . . . ?
B7 B2 B3 B8 -38.2(2) . . . . ?
B7 B2 B3 B9 0.6(3) . . . . ?
B7 B2 B8 C8 -115.3(3) . . . . ?
B7 B2 B8 B3 138.1(3) . . . . ?
B7 B2 B8 B9 100.7(2) . . . . ?
B7 B2 B8 B11 38.5(2) . . . . ?
B7 B6 B10 C20 156.7(3) . . . . ?
B7 B6 B10 B4 -61.9(3) . . . . ?
B7 B6 B10 B5 -99.1(3) . . . . ?
B7 B6 B10 B9 0.4(3) . . . . ?
B7 B6 B10 B11 36.9(2) . . . . ?
B7 B6 B11 C43 107.7(3) . . . . ?
B7 B6 B11 B8 -37.2(2) . . . . ?
B7 B6 B11 B9 -101.5(2) . . . . ?
B7 B6 B11 B10 -138.6(2) . . . . ?
B7 B8 B9 C14 -152.4(3) . . . . ?
B7 B8 B9 B3 99.7(2) . . . . ?
B7 B8 B9 B4 63.5(3) . . . . ?
B7 B8 B9 B10 0.6(3) . . . . ?
B7 B8 B9 B11 -36.7(2) . . . . ?
B7 B8 B11 C43 -107.7(3) . . . . ?
B7 B8 B11 B6 37.4(2) . . . . ?
B7 B8 B11 B9 138.7(2) . . . . ?
B7 B8 B11 B10 101.0(2) . . . . ?
B8 C8 C9 C10 170.1(3) . . . . ?
B8 C8 C13 C12 -170.9(3) . . . . ?
B8 B2 B3 C1 135.6(2) . . . . ?
B8 B2 B3 B4 102.7(2) . . . . ?
B8 B2 B3 B9 38.7(2) . . . . ?
B8 B2 B7 C2 113.7(3) . . . . ?
B8 B2 B7 B1 -138.2(2) . . . . ?
B8 B2 B7 B6 -101.6(2) . . . . ?
B8 B2 B7 B11 -38.8(2) . . . . ?
B8 B3 B4 C1 97.5(3) . . . . ?
B8 B3 B4 B5 64.2(3) . . . . ?
B8 B3 B4 B9 -37.9(2) . . . . ?
B8 B3 B4 B10 0.7(3) . . . . ?
B8 B3 B9 C14 -114.5(3) . . . . ?
B8 B3 B9 B4 138.8(2) . . . . ?
B8 B3 B9 B10 101.5(2) . . . . ?
B8 B3 B9 B11 38.5(2) . . . . ?
B8 B7 B11 C43 110.2(3) . . . . ?
B8 B7 B11 B6 -138.7(2) . . . . ?
B8 B7 B11 B9 -37.4(2) . . . . ?
B8 B7 B11 B10 -101.6(2) . . . . ?
B8 B9 B10 C20 -156.4(3) . . . . ?
B8 B9 B10 B4 99.2(2) . . . . ?
B8 B9 B10 B5 62.3(3) . . . . ?
B8 B9 B10 B6 -0.6(3) . . . . ?
B8 B9 B10 B11 -37.3(2) . . . . ?
B8 B9 B11 C43 -108.6(3) . . . . ?
B8 B9 B11 B6 101.5(2) . . . . ?
B8 B9 B11 B7 37.2(2) . . . . ?
B8 B9 B11 B10 138.4(2) . . . . ?
B9 C14 C15 C16 178.7(3) . . . . ?
B9 C14 C19 C18 -179.2(3) . . . . ?
B9 B3 B4 C1 135.4(2) . . . . ?
B9 B3 B4 B5 102.0(2) . . . . ?
B9 B3 B4 B10 38.6(2) . . . . ?
B9 B3 B8 C8 116.3(3) . . . . ?
B9 B3 B8 B2 -137.8(2) . . . . ?
B9 B3 B8 B7 -100.8(2) . . . . ?
B9 B3 B8 B11 -38.2(2) . . . . ?
B9 B4 B5 C1 97.7(3) . . . . ?
B9 B4 B5 B1 64.3(3) . . . . ?
B9 B4 B5 B6 0.1(3) . . . . ?
B9 B4 B5 B10 -38.2(2) . . . . ?
B9 B4 B10 C20 -115.5(3) . . . . ?
B9 B4 B10 B5 138.1(2) . . . . ?
B9 B4 B10 B6 100.8(2) . . . . ?
B9 B4 B10 B11 38.0(2) . . . . ?
B9 B8 B11 C43 113.6(3) . . . . ?
B9 B8 B11 B6 -101.3(2) . . . . ?
B9 B8 B11 B7 -138.7(2) . . . . ?
B9 B8 B11 B10 -37.7(2) . . . . ?
B9 B10 B11 C43 -112.3(3) . . . . ?
B9 B10 B11 B6 138.9(2) . . . . ?
B9 B10 B11 B7 101.5(2) . . . . ?
B9 B10 B11 B8 37.7(2) . . . . ?
B10 C20 C21 C22 -177.8(3) . . . . ?
B10 C20 C25 C24 177.5(4) . . . . ?
B10 B4 B5 C1 135.9(2) . . . . ?
B10 B4 B5 B1 102.5(3) . . . . ?
B10 B4 B5 B6 38.3(2) . . . . ?
B10 B4 B9 C14 111.5(3) . . . . ?
B10 B4 B9 B3 -137.8(2) . . . . ?
B10 B4 B9 B8 -101.7(2) . . . . ?
B10 B4 B9 B11 -38.5(2) . . . . ?
B10 B5 B6 C26 -113.9(3) . . . . ?
B10 B5 B6 B1 138.8(2) . . . . ?
B10 B5 B6 B7 101.4(2) . . . . ?
B10 B5 B6 B11 38.9(2) . . . . ?
B10 B6 B7 C2 -152.1(3) . . . . ?
B10 B6 B7 B1 99.6(2) . . . . ?
B10 B6 B7 B2 62.8(3) . . . . ?
B10 B6 B7 B8 0.0(3) . . . . ?
B10 B6 B7 B11 -37.1(2) . . . . ?
B10 B6 B11 C43 -113.7(3) . . . . ?
B10 B6 B11 B7 138.6(2) . . . . ?
B10 B6 B11 B8 101.5(2) . . . . ?
B10 B6 B11 B9 37.2(2) . . . . ?
B10 B9 B11 C43 113.0(3) . . . . ?
B10 B9 B11 B6 -36.9(2) . . . . ?
B10 B9 B11 B7 -101.2(2) . . . . ?
B10 B9 B11 B8 -138.4(2) . . . . ?
B11 B6 B7 C2 -115.0(3) . . . . ?
B11 B6 B7 B1 136.7(2) . . . . ?
B11 B6 B7 B2 99.9(2) . . . . ?
B11 B6 B7 B8 37.1(2) . . . . ?
B11 B6 B10 C20 119.8(3) . . . . ?
B11 B6 B10 B4 -98.8(2) . . . . ?
B11 B6 B10 B5 -136.0(2) . . . . ?
B11 B6 B10 B9 -36.5(2) . . . . ?
B11 B7 B8 C8 -121.2(3) . . . . ?
B11 B7 B8 B2 136.3(2) . . . . ?
B11 B7 B8 B3 99.3(2) . . . . ?
B11 B7 B8 B9 36.6(2) . . . . ?
B11 B8 B9 C14 -115.7(3) . . . . ?
B11 B8 B9 B3 136.4(2) . . . . ?
B11 B8 B9 B4 100.2(2) . . . . ?
B11 B8 B9 B10 37.3(2) . . . . ?
B11 B9 B10 C20 -119.0(3) . . . . ?
B11 B9 B10 B4 136.6(2) . . . . ?
B11 B9 B10 B5 99.6(2) . . . . ?
B11 B9 B10 B6 36.7(2) . . . . ?
C32 N1 C34 C35 67.8(7) . . . . ?
C32 N1 C36 C37 -176.7(5) . . . . ?
C32 N1 C38 C39 47.2(11) . . . . ?
C34 N1 C32 C33 176.6(5) . . . . ?
C34 N1 C36 C37 -61.5(7) . . . . ?
C34 N1 C38 C39 -68.7(10) . . . . ?
C36 N1 C32 C33 -63.8(7) . . . . ?
C36 N1 C34 C35 -49.0(8) . . . . ?
C36 N1 C38 C39 167.2(8) . . . . ?
C38 N1 C32 C33 58.0(8) . . . . ?
C38 N1 C34 C35 -172.5(6) . . . . ?
C38 N1 C36 C37 61.2(7) . . . . ?
C32A N1 C34A C35 177.0(12) . . . . ?
C32A N1 C36A C37 -64.8(10) . . . . ?
C32A N1 C38A C39 -55.0(14) . . . . ?
C34A N1 C32A C33 80.5(11) . . . . ?
C34A N1 C36A C37 51.7(11) . . . . ?
C34A N1 C38A C39 179.3(11) . . . . ?
C36A N1 C32A C33 -162.6(9) . . . . ?
C36A N1 C34A C35 63.4(14) . . . . ?
C36A N1 C38A C39 58.7(13) . . . . ?
C38A N1 C32A C33 -48.0(11) . . . . ?
C38A N1 C34A C35 -55.2(15) . . . . ?
C38A N1 C36A C37 175.5(8) . . . . ?
